data_1575405
loop_
_publ_author_name
'Giovanardi, Dario'
'Cagossi, Giorgio'
'Zolotarev, Pavel N.'
'Mazzeo, Paolo P.'
'Bacchi, Alessia'
'Carlucci, Lucia'
'Proserpio, Davide M.'
'Pelagatti, Paolo'

_publ_section_title
;
 Collapse or capture? Guest-induced response of two structurally distinct
 pillared-MOFs upon exposure to pyridines and quinolines.
;
_journal_issue 36
_journal_name_full 'Dalton transactions (Cambridge, England : 2003)'
_journal_page_first 13540
_journal_page_last 13548
_journal_paper_doi 10.1039/d5dt01321f
_journal_volume 54
_journal_year 2025
_chemical_formula_moiety '1.5(C52 H34 N4 O10 Zn2), 0.75(C9 H7 N), 7.5[C2H3N], 1[C2H3N]'
_chemical_formula_sum 'C101.75 H81.75 N15.25 O15 Zn3'
_chemical_formula_weight 1954.18
_space_group_crystal_system triclinic
_space_group_IT_number 2
_space_group_name_Hall '-P 1'
_space_group_name_H-M_alt 'P -1'
_atom_sites_solution_hydrogens geom
_audit_creation_date 2025-05-12
_audit_creation_method
;
Olex2 1.5
(compiled 2025.04.05 svn.rf049d14d for OlexSys, GUI svn.r7224)
;
_audit_update_record
;
2025-05-13 deposited with the CCDC.	2025-08-12 downloaded from the CCDC.
;
_cell_angle_alpha 86.567(3)
_cell_angle_beta 78.620(3)
_cell_angle_gamma 60.082(3)
_cell_formula_units_Z 2
_cell_length_a 15.0514(7)
_cell_length_b 15.0686(8)
_cell_length_c 26.8387(12)
_cell_measurement_reflns_used 9802
_cell_measurement_temperature 200.00
_cell_measurement_theta_max 70.325
_cell_measurement_theta_min 3.363
_cell_volume 5166.9(5)
_computing_cell_refinement 'SAINT V8.40B (?, 2016)'
_computing_data_reduction 'SAINT V8.40B (?, 2016)'
_computing_molecular_graphics 'Olex2 1.5 (Dolomanov et al., 2009)'
_computing_publication_material 'Olex2 1.5 (Dolomanov et al., 2009)'
_computing_structure_refinement 'SHELXL 2018/3 (Sheldrick, 2015)'
_computing_structure_solution 'olex2.solve 1.5 (Bourhis et al., 2015)'
_diffrn_ambient_temperature 200.00
_diffrn_measured_fraction_theta_full 0.997
_diffrn_measured_fraction_theta_max 0.991
_diffrn_measurement_device_type 'Bruker Avance D8 Venture'
_diffrn_radiation_type CuK\a
_diffrn_radiation_wavelength 1.54178
_diffrn_reflns_av_R_equivalents 0.0917
_diffrn_reflns_av_unetI/netI 0.0615
_diffrn_reflns_Laue_measured_fraction_full 0.997
_diffrn_reflns_Laue_measured_fraction_max 0.991
_diffrn_reflns_limit_h_max 18
_diffrn_reflns_limit_h_min -18
_diffrn_reflns_limit_k_max 18
_diffrn_reflns_limit_k_min -18
_diffrn_reflns_limit_l_max 31
_diffrn_reflns_limit_l_min -32
_diffrn_reflns_number 100135
_diffrn_reflns_point_group_measured_fraction_full 0.997
_diffrn_reflns_point_group_measured_fraction_max 0.991
_diffrn_reflns_theta_full 67.679
_diffrn_reflns_theta_max 70.602
_diffrn_reflns_theta_min 3.363
_exptl_absorpt_coefficient_mu 1.365
_exptl_crystal_colour 'clear light yellow'
_exptl_crystal_colour_lustre clear
_exptl_crystal_colour_modifier light
_exptl_crystal_colour_primary yellow
_exptl_crystal_density_diffrn 1.256
_exptl_crystal_description block
_exptl_crystal_F_000 2018
_exptl_crystal_size_max 0.021
_exptl_crystal_size_mid 0.018
_exptl_crystal_size_min 0.015
_refine_diff_density_max 1.583
_refine_diff_density_min -0.977
_refine_diff_density_rms 0.155
_refine_ls_extinction_method none
_refine_ls_goodness_of_fit_ref 1.043
_refine_ls_hydrogen_treatment constr
_refine_ls_matrix_type full
_refine_ls_number_parameters 1192
_refine_ls_number_reflns 19665
_refine_ls_number_restraints 612
_refine_ls_restrained_S_all 1.035
_refine_ls_R_factor_all 0.1457
_refine_ls_R_factor_gt 0.1098
_refine_ls_shift/su_max 0.001
_refine_ls_shift/su_mean 0.000
_refine_ls_structure_factor_coef Fsqd
_refine_ls_weighting_details 'w=1/[\s^2^(Fo^2^)+(0.1924P)^2^+29.6657P] where P=(Fo^2^+2Fc^2^)/3'
_refine_ls_weighting_scheme calc
_refine_ls_wR_factor_gt 0.3243
_refine_ls_wR_factor_ref 0.3616
_reflns_Friedel_coverage 0.000
_reflns_number_gt 12809
_reflns_number_total 19665
_reflns_threshold_expression 'I > 2\s(I)'
_cod_data_source_file d5dt01321f2.cif
_cod_data_source_block pum168@(quino)1
_cod_depositor_comments 'Adding full bibliography for 1575404--1575407.cif.'
_cod_database_code 1575405
_shelx_shelxl_version_number 2018/3
_shelx_space_group_comment
;
The symmetry employed for this shelxl refinement is uniquely defined
by the following loop, which should always be used as a source of
symmetry information in preference to the above space-group names.
They are only intended as comments.
;
_shelx_estimated_absorpt_t_max 0.980
_shelx_estimated_absorpt_t_min 0.972
_olex2_refinement_description
;
1. Fixed Uiso
 At 1.2 times of:
  All C(H) groups, All N(H) groups, All N(H,H) groups
2. Restrained distances
 C13-C12A \\sim C13-C12B
 with sigma of 0.02
 N2-C7A \\sim N2-C7B
 with sigma of 0.02
 C40A-C39 \\sim C40B-C39
 with sigma of 0.02
 C12A-C9A \\sim C12B-C9B
 with sigma of 0.02
 C40A-C41A \\sim C40B-C41B
 with sigma of 0.02
 C12A-C11A \\sim C12B-C11B
 with sigma of 0.02
 C9A-C8A \\sim C9B-C8B
 with sigma of 0.02
 C11A-C10A \\sim C11B-C10B
 with sigma of 0.02
 C13-C9A \\sim C13-C9B
 with sigma of 0.04
 C13-C11A \\sim C13-C11B
 with sigma of 0.04
 C40A-C43A \\sim C40B-C43B
 with sigma of 0.02
 N2-C10A \\sim N2-C10B
 with sigma of 0.04
 N2-C8A \\sim N2-C8B
 with sigma of 0.04
 C41A-C42A \\sim C41B-C42B
 with sigma of 0.02
 C12A-C10A \\sim C12B-C10B
 with sigma of 0.04
 C12A-C8A \\sim C12B-C8B
 with sigma of 0.04
 C42A-C45A \\sim C42B-C45B
 with sigma of 0.02
 C7A-C9A \\sim C7B-C9B
 with sigma of 0.04
 C7A-C11A \\sim C7B-C11B
 with sigma of 0.04
 C7A-C10A \\sim C7B-C10B
 with sigma of 0.04
 C45A-C46A \\sim C45B-C46A
 with sigma of 0.02
 C7A-C8A \\sim C7B-C8B
 with sigma of 0.04
 C9A-C11A \\sim C9B-C11B
 with sigma of 0.04
 C9A-C10A \\sim C9B-C10B
 with sigma of 0.04
 C45A-C44A \\sim C45B-C44B
 with sigma of 0.02
 C11A-C8A \\sim C11B-C8B
 with sigma of 0.04
 C10A-C8A \\sim C10B-C8B
 with sigma of 0.04
 C45A-C46B \\sim C45B-C46B
 with sigma of 0.02
 C43A-C44A \\sim C43B-C44B
 with sigma of 0.02
 C40A-C42A \\sim C40B-C42B
 with sigma of 0.04
 C40A-C44A \\sim C40B-C44B
 with sigma of 0.04
 C39-C41A \\sim C39-C41B
 with sigma of 0.04
 C39-C43A \\sim C39-C43B
 with sigma of 0.04
 C41A-C45A \\sim C41B-C45B
 with sigma of 0.04
 C41A-C43A \\sim C41B-C43B
 with sigma of 0.04
 C42A-C46A \\sim C42B-C46A
 with sigma of 0.04
 C42A-C44A \\sim C42B-C44B
 with sigma of 0.04
 C42A-C46B \\sim C42B-C46B
 with sigma of 0.04
 C45A-C43A \\sim C45B-C43B
 with sigma of 0.04
 C46A-C44A \\sim C46A-C44B
 with sigma of 0.04
 C44A-C46B \\sim C44B-C46B
 with sigma of 0.04
 C65-C66A \\sim C65-C66B
 with sigma of 0.02
 C67A-C68A \\sim C67B-C68B
 with sigma of 0.02
 C67A-C66A \\sim C67B-C66B
 with sigma of 0.02
 C68A-C71A \\sim C68B-C71B
 with sigma of 0.02
 C69A-C70A \\sim C69B-C70B
 with sigma of 0.02
 C69A-C66A \\sim C69B-C66B
 with sigma of 0.02
 C71A-C70A \\sim C71B-C70B
 with sigma of 0.02
 C65-C67A \\sim C65-C67B
 with sigma of 0.04
 C65-C69A \\sim C65-C69B
 with sigma of 0.04
 C67A-C69A \\sim C67B-C69B
 with sigma of 0.04
 C67A-C71A \\sim C67B-C71B
 with sigma of 0.04
 C68A-C70A \\sim C68B-C70B
 with sigma of 0.04
 C68A-C66A \\sim C68B-C66B
 with sigma of 0.04
 C69A-C71A \\sim C69B-C71B
 with sigma of 0.04
 C70A-C66A \\sim C70B-C66B
 with sigma of 0.04
 C51B-C50A \\sim C51B-C50B
 with sigma of 0.02
 C51B-C48A \\sim C51B-C48B
 with sigma of 0.02
 C50A-C49A \\sim C50B-C49B
 with sigma of 0.02
 C45A-C46A \\sim C45A-C46B
 with sigma of 0.02
 C46A-C49A \\sim C46B-C49B
 with sigma of 0.02
 C46A-C47A \\sim C46B-C47B
 with sigma of 0.02
 C48A-C47A \\sim C48B-C47B
 with sigma of 0.02
 C51B-C49A \\sim C51B-C49B
 with sigma of 0.04
 C51B-C47A \\sim C51B-C47B
 with sigma of 0.04
 C50A-C46A \\sim C50B-C46B
 with sigma of 0.04
 C45A-C49A \\sim C45A-C49B
 with sigma of 0.04
 C45A-C47A \\sim C45A-C47B
 with sigma of 0.04
 C46A-C48A \\sim C46B-C48B
 with sigma of 0.04
 C49A-C47A \\sim C49B-C47B
 with sigma of 0.04
 N6-C59A \\sim N6-C59B
 with sigma of 0.02
 C60A-C59A \\sim C60B-C59B
 with sigma of 0.02
 C60A-C61A \\sim C60B-C61B
 with sigma of 0.02
 C59A-C62A \\sim C59B-C62B
 with sigma of 0.02
 C61A-C64A \\sim C61B-C64B
 with sigma of 0.02
 C64A-C63A \\sim C64B-C63B
 with sigma of 0.02
 C62A-C63A \\sim C62B-C63B
 with sigma of 0.02
 N6-C60A \\sim N6-C60B
 with sigma of 0.04
 N6-C62A \\sim N6-C62B
 with sigma of 0.04
 C60A-C64A \\sim C60B-C64B
 with sigma of 0.04
 C60A-C62A \\sim C60B-C62B
 with sigma of 0.04
 C59A-C61A \\sim C59B-C61B
 with sigma of 0.04
 C59A-C63A \\sim C59B-C63B
 with sigma of 0.04
 C61A-C63A \\sim C61B-C63B
 with sigma of 0.04
 C64A-C62A \\sim C64B-C62B
 with sigma of 0.04
 C72-C73A \\sim C72-C73B
 with sigma of 0.02
 C73A-C74A \\sim C73B-C74B
 with sigma of 0.02
 C73A-C76A \\sim C73B-C76B
 with sigma of 0.02
 C75A-C74A \\sim C75B-C74B
 with sigma of 0.02
 C75A-C78A \\sim C75B-C78B
 with sigma of 0.02
 C78A-C77A \\sim C78B-C77A
 with sigma of 0.02
 C76A-C77A \\sim C76B-C77A
 with sigma of 0.02
 C72-C74A \\sim C72-C74B
 with sigma of 0.04
 C72-C76A \\sim C72-C76B
 with sigma of 0.04
 C73A-C75A \\sim C73B-C75B
 with sigma of 0.04
 C73A-C77A \\sim C73B-C77A
 with sigma of 0.04
 C75A-C77A \\sim C75B-C77A
 with sigma of 0.04
 C74A-C78A \\sim C74B-C78B
 with sigma of 0.04
 C74A-C76A \\sim C74B-C76B
 with sigma of 0.04
3. Restrained planarity
 C81, N7, C79, C87, C80, C82, C86, C83, C85, C84
 with sigma of 0.1
4. Uiso/Uaniso restraints and constraints
C82 \\sim C80 \\sim C79 \\sim C81 \\sim C87 \\sim C85 \\sim C84 \\sim C83 \\sim
N7 \\sim C86: within 2A with sigma of 0.04 and sigma for terminal atoms of 0.08
within 2A
Uanis(O1) \\sim Ueq, Uanis(C6) \\sim Ueq, Uanis(N2) \\sim Ueq: with sigma of
0.1 and sigma for terminal atoms of 0.05
Uanis(C7A) \\sim Ueq, Uanis(C10A) \\sim Ueq, Uanis(C11A) \\sim Ueq, Uanis(C12A)
\\sim Ueq, Uanis(C9A) \\sim Ueq, Uanis(C8A) \\sim Ueq: with sigma of 0.01 and
sigma for terminal atoms of 0.005
Uanis(C10B) \\sim Ueq, Uanis(C7B) \\sim Ueq, Uanis(C8B) \\sim Ueq, Uanis(C9B)
\\sim Ueq, Uanis(C12B) \\sim Ueq, Uanis(C11B) \\sim Ueq: with sigma of 0.01 and
sigma for terminal atoms of 0.005
Uanis(C45B) \\sim Ueq, Uanis(C42B) \\sim Ueq, Uanis(C41B) \\sim Ueq,
Uanis(C40B) \\sim Ueq, Uanis(C43B) \\sim Ueq, Uanis(C44B) \\sim Ueq: with sigma
of 0.05 and sigma for terminal atoms of 0.008
5. Rigid body (RIGU) restrains
 C9B, C12B, C11B, C10B, C7B, C8B
 with sigma for 1-2 distances of 0.004 and sigma for 1-3 distances of 0.004
 C80, C82, C85, C87, C84, N7, C83, C86, C81, C79
 with sigma for 1-2 distances of 0.004 and sigma for 1-3 distances of 0.004
 C44B, C43B, C40B, C41B, C42B, C45B
 with sigma for 1-2 distances of 0.004 and sigma for 1-3 distances of 0.004
 C59A, C60A, C61A, C64A, C63A, C62A
 with sigma for 1-2 distances of 0.004 and sigma for 1-3 distances of 0.004
 C59B, C60B, C61B, C64B, C63B, C62B
 with sigma for 1-2 distances of 0.004 and sigma for 1-3 distances of 0.004
 C73B, C76B, C48, C78B, C75B, C74B
 with sigma for 1-2 distances of 0.004 and sigma for 1-3 distances of 0.004
 C46B, C49B, C50B, C51B, C48B, C47B
 with sigma for 1-2 distances of 0.004 and sigma for 1-3 distances of 0.004
 C69B, C66B, C67B, C68B, C71B, C70B
 with sigma for 1-2 distances of 0.004 and sigma for 1-3 distances of 0.004
 C40B, C43B, C44B, C45B, C42B, C41B
 with sigma for 1-2 distances of 0.004 and sigma for 1-3 distances of 0.004
6. Others
 Fixed Sof: C73A(0.5) C76A(0.5) H76A(0.5) C77A(0.5) H77A(0.5) C78A(0.5)
 C75A(0.5) H75A(0.5) C74A(0.5) H74A(0.5) H6A(0.5) H6(0.5) C67A(0.5) H67A(0.5)
 C68A(0.5) H68A(0.5) C71A(0.5) C70A(0.5) H70A(0.5) C69A(0.5) H69A(0.5)
 C66A(0.5) H2(0.5) H2A(0.5) C50A(0.67) H50A(0.67) C12A(0.5) C9A(0.5) H9A(0.5)
 C8A(0.5) H8A(0.5) C7A(0.5) C10A(0.5) H10A(0.5) C11A(0.5) H11A(0.5) C45A(0.67)
 C44A(0.67) H44A(0.67) C43A(0.67) H43A(0.67) C40A(0.67) C41A(0.67) H41A(0.67)
 C42A(0.67) H42A(0.67) C46A(0.67) C48A(0.67) H48A(0.67) C49A(0.67) H49A(0.67)
 C47A(0.67) H47A(0.67) C64A(0.5) C61A(0.5) H61A(0.5) C60A(0.5) H60A(0.5)
 C59A(0.5) C62A(0.5) H62A(0.5) C63A(0.5) H63A(0.5) N7(0.75) C79(0.75) H79(0.75)
 C80(0.75) H80(0.75) C81(0.75) H81(0.75) C82(0.75) C87(0.75) C86(0.75)
 H86(0.75) C85(0.75) H85(0.75) C84(0.75) H84(0.75) C83(0.75) H83(0.75) C9B(0.5)
 H9B(0.5) C12B(0.5) C11B(0.5) H11B(0.5) C10B(0.5) H10B(0.5) C7B(0.5) C8B(0.5)
 H8B(0.5) C70B(0.5) H70B(0.5) C69B(0.5) H69B(0.5) C66B(0.5) C67B(0.5) H67B(0.5)
 C68B(0.5) H68B(0.5) C71B(0.5) C47B(0.33) H47B(0.33) C48B(0.33) H48B(0.33)
 C50B(0.33) H50B(0.33) C49B(0.33) H49B(0.33) C46B(0.33) C64B(0.5) C61B(0.5)
 H61B(0.5) C60B(0.5) H60B(0.5) C59B(0.5) C62B(0.5) H62B(0.5) C63B(0.5)
 H63B(0.5) C73B(0.5) C76B(0.5) H76B(0.5) C48(0.5) H48(0.5) C78B(0.5) C75B(0.5)
 H75B(0.5) C74B(0.5) H74B(0.5) C45B(0.33) C44B(0.33) H44B(0.33) C43B(0.33)
 H43B(0.33) C40B(0.33) C41B(0.33) H41B(0.33) C42B(0.33) H42B(0.33)
7.a Aromatic/amide H refined with riding coordinates:
 C55(H55), C56(H56), N3(H3), C16(H16), C76A(H76A), C77A(H77A), C75A(H75A),
 C74A(H74A), N6(H6A), N6(H6), C17(H17), C15(H15), C34(H34), C53(H53), C14(H14),
 C54(H54), C24(H24), C29(H29), C30(H30), C67A(H67A), C68A(H68A), C70A(H70A),
 C69A(H69A), C28(H28), C27(H27), N2(H2), N2(H2A), C33(H33), C50A(H50A),
 C9A(H9A), C8A(H8A), C10A(H10A), C11A(H11A), C3(H3A), C23(H23), C44A(H44A),
 C43A(H43A), C41A(H41A), C42A(H42A), C22(H22), C48A(H48A), C49A(H49A), C4(H4),
 C36(H36), C35(H35), C1(H1), C47A(H47A), C21(H21), C61A(H61A), C60A(H60A),
 C62A(H62A), C63A(H63A), C2(H2B), C79(H79), C80(H80), C81(H81), C86(H86),
 C85(H85), C84(H84), C83(H83), C9B(H9B), C11B(H11B), C10B(H10B), C8B(H8B),
 C70B(H70B), C69B(H69B), C67B(H67B), C68B(H68B), C47B(H47B), C48B(H48B),
 C50B(H50B), C49B(H49B), C61B(H61B), C60B(H60B), C62B(H62B), C63B(H63B),
 C76B(H76B), C48(H48), C75B(H75B), C74B(H74B), C44B(H44B), C43B(H43B),
 C41B(H41B), C42B(H42B)
7.b Fitted hexagon refined as free rotating group:
 C73A(C76A,C77A,C78A,C75A,C74A), C67A(C68A,C71A,C70A,C69A,C66A), C12A(C9A,C8A,
 C7A,C10A,C11A), C45A(C44A,C43A,C40A,C41A,C42A), C64A(C61A,C60A,C59A,C62A,C63A),
  C82(C87,C86,C85,C84,C83), C9B(C12B,C11B,C10B,C7B,C8B), C70B(C69B,C66B,C67B,
 C68B,C71B), C64B(C61B,C60B,C59B,C62B,C63B), C73B(C76B,C48,C78B,C75B,C74B),
 C45B(C44B,C43B,C40B,C41B,C42B)
;
_smtbx_masks_void_probe_radius 1.2
_smtbx_masks_void_truncation_radius 1.2
_olex2_submission_special_instructions 'No special instructions were received'

loop_
_space_group_symop_operation_xyz
'x, y, z'
'-x, -y, -z'

loop_
_atom_site_label
_atom_site_type_symbol
_atom_site_fract_x
_atom_site_fract_y
_atom_site_fract_z
_atom_site_U_iso_or_equiv
_atom_site_adp_type
_atom_site_occupancy
_atom_site_site_symmetry_order
_atom_site_calc_flag
_atom_site_refinement_flags_posn
_atom_site_refinement_flags_adp
_atom_site_refinement_flags_occupancy
_atom_site_disorder_assembly
_atom_site_disorder_group
Zn2 Zn 1.00317(6) 0.31285(6) 0.17511(3) 0.0256(2) Uani 1 1 d . . . . .
Zn1 Zn 0.95856(6) 0.32173(6) 0.28785(3) 0.0263(2) Uani 1 1 d . . . . .
Zn3 Zn -0.02266(6) 1.00188(6) 0.05642(3) 0.0239(2) Uani 1 1 d . . . . .
O8 O 0.8899(3) 0.2731(4) 0.18733(18) 0.0380(11) Uani 1 1 d . . . . .
O6 O 0.1138(4) 1.1698(4) 0.1887(2) 0.0424(12) Uani 1 1 d . . . . .
O15 O 0.1289(4) 0.8557(4) -0.03996(19) 0.0448(13) Uani 1 1 d . . . . .
O4 O 0.8829(4) 0.4582(4) 0.1955(2) 0.0410(12) Uani 1 1 d . . . . .
O3 O 0.8560(4) 0.4723(4) 0.2812(2) 0.0436(12) Uani 1 1 d . . . . .
O5 O 0.0678(4) 1.1680(4) 0.27464(19) 0.0441(12) Uani 1 1 d . . . . .
N5 N -0.0485(4) 1.0159(4) 0.13307(19) 0.0295(11) Uani 1 1 d . . . . .
O13 O -0.0986(4) 0.9703(5) -0.0388(2) 0.0500(14) Uani 1 1 d . . . . .
O7 O 0.8496(4) 0.2923(4) 0.2725(2) 0.0443(12) Uani 1 1 d . . . . .
O10 O 0.1079(4) 0.3542(4) 0.1857(2) 0.0440(12) Uani 1 1 d . . . . .
O9 O 0.0807(4) 0.3467(5) 0.2704(2) 0.0477(13) Uani 1 1 d . . . . .
O14 O 0.0884(4) 0.8503(4) 0.0451(2) 0.0515(14) Uani 1 1 d . . . . .
O12 O -0.1261(5) 0.9592(6) 0.0454(2) 0.0585(17) Uani 1 1 d . . . . .
N4 N 1.0259(4) 0.3132(4) 1.09828(19) 0.0310(12) Uani 1 1 d . . . . .
N1 N 0.9381(5) 0.3251(5) 0.3647(2) 0.0423(14) Uani 1 1 d . . . . .
C55 C 0.0252(6) 1.0033(6) 0.1578(2) 0.0379(15) Uani 1 1 d . . . . .
H55 H 0.090408 0.991484 0.138352 0.045 Uiso 1 1 calc R U . . .
C56 C 0.0121(7) 1.0065(7) 0.2100(3) 0.0485(19) Uani 1 1 d . . . . .
H56 H 0.067438 0.996732 0.225756 0.058 Uiso 1 1 calc R U . . .
C25 C 0.8315(5) 0.5044(5) 0.2380(3) 0.0356(15) Uani 1 1 d . . . . .
C72 C 0.1487(6) 0.8153(6) 0.0024(3) 0.0447(18) Uani 1 1 d D . . . .
O2 O 1.0948(8) 0.3948(9) 0.9181(2) 0.114(4) Uani 1 1 d . . . . .
C39 C 0.8301(5) 0.2864(6) 0.2304(3) 0.0363(15) Uani 1 1 d D . . . .
C38 C 0.1320(5) 1.1322(5) 0.2316(2) 0.0325(14) Uani 1 1 d . . . . .
C52 C 0.1312(5) 0.3518(6) 0.2283(3) 0.0388(16) Uani 1 1 d . . . . .
N3 N 1.0196(6) 0.2980(6) 0.9117(2) 0.0557(19) Uani 1 1 d . . . . .
H3 H 0.998783 0.258261 0.929282 0.067 Uiso 1 1 calc R U . . .
C16 C 0.9742(8) 0.2507(7) 0.8409(3) 0.061(2) Uani 1 1 d . . . . .
H16 H 0.958275 0.206005 0.862337 0.073 Uiso 1 1 calc R U . . .
C37 C 0.2361(5) 1.0398(5) 0.2329(3) 0.0389(16) Uani 1 1 d . . . . .
C57 C -0.0814(7) 1.0239(7) 0.2392(3) 0.0460(18) Uani 1 1 d . . . . .
C73A C 0.2469(8) 0.7153(8) -0.0002(5) 0.038(5) Uani 0.5 1 d DG . P A 1
C76A C 0.2596(7) 0.6506(8) 0.0402(4) 0.045(4) Uani 0.5 1 d DG . P A 1
H76A H 0.203128 0.667205 0.068031 0.055 Uiso 0.5 1 calc R U P A 1
C77A C 0.3549(9) 0.5617(8) 0.0399(4) 0.049(4) Uani 0.5 1 d G . P A 1
H77A H 0.363525 0.517480 0.067487 0.058 Uiso 0.5 1 calc R U P A 1
C78A C 0.4375(8) 0.5375(10) -0.0008(5) 0.065(9) Uani 0.5 1 d DG . P A 1
C75A C 0.4248(10) 0.6022(13) -0.0412(5) 0.045(6) Uani 0.5 1 d DG . P A 1
H75A H 0.481225 0.585613 -0.069073 0.054 Uiso 0.5 1 calc R U P A 1
C74A C 0.3295(12) 0.6911(11) -0.0409(4) 0.053(7) Uani 0.5 1 d DG . P A 1
H74A H 0.320827 0.735339 -0.068530 0.063 Uiso 0.5 1 calc R U P A 1
N6 N -0.0428(7) 1.0393(8) 0.3196(3) 0.076(3) Uani 1 1 d D . . . .
H6A H -0.007072 1.065929 0.301489 0.091 Uiso 0.5 1 calc R U P B 1
H6 H 0.005857 1.047696 0.299341 0.091 Uiso 0.5 1 calc R U P C 2
O11 O -0.1674(8) 1.0015(10) 0.3182(2) 0.126(4) Uani 1 1 d . . . . .
C26 C 0.7325(6) 0.6032(6) 0.2369(3) 0.0425(17) Uani 1 1 d . . . . .
C51B C 0.2309(6) 0.3496(8) 0.2298(3) 0.058(2) Uani 1 1 d D . . . .
C20 C 1.0475(7) 0.3273(7) 0.9935(3) 0.0484(19) Uani 1 1 d . . . . .
C17 C 0.9614(8) 0.2586(8) 0.7908(3) 0.062(3) Uani 1 1 d . . . . .
H17 H 0.937384 0.218515 0.778132 0.074 Uiso 1 1 calc R U . . .
C65 C -0.1499(7) 0.9637(8) 0.0029(3) 0.058(2) Uani 1 1 d D . . . .
C15 C 1.0097(8) 0.3877(8) 0.7797(3) 0.057(2) Uani 1 1 d . . . . .
H15 H 1.018226 0.437548 0.759197 0.069 Uiso 1 1 calc R U . . .
C18 C 1.0100(7) 0.3079(6) 0.8596(2) 0.0460(18) Uani 1 1 d . . . . .
C34 C 0.3025(7) 0.9854(9) 0.1893(4) 0.072(3) Uani 1 1 d . . . . .
H34 H 0.281446 1.006194 0.157519 0.087 Uiso 1 1 calc R U . . .
C53 C -0.1419(6) 1.0350(7) 0.1618(3) 0.048(2) Uani 1 1 d . . . . .
H53 H -0.197256 1.047817 0.145275 0.058 Uiso 1 1 calc R U . . .
C14 C 1.0241(8) 0.3797(7) 0.8293(3) 0.055(2) Uani 1 1 d . . . . .
H14 H 1.043537 0.423122 0.842636 0.067 Uiso 1 1 calc R U . . .
C31 C 0.5401(6) 0.7800(6) 0.2365(3) 0.0466(18) Uani 1 1 d . . . . .
C54 C -0.1585(7) 1.0362(8) 0.2137(3) 0.059(2) Uani 1 1 d . . . . .
H54 H -0.223272 1.045506 0.232517 0.071 Uiso 1 1 calc R U . . .
C32 C 0.4350(6) 0.8714(6) 0.2354(3) 0.051(2) Uani 1 1 d . . . . .
C24 C 0.9817(10) 0.3003(10) 1.0205(3) 0.083(4) Uani 1 1 d . . . . .
H24 H 0.940754 0.284827 1.003732 0.100 Uiso 1 1 calc R U . . .
C19 C 1.0576(8) 0.3433(8) 0.9374(3) 0.061(3) Uani 1 1 d . . . . .
C13 C 0.9828(8) 0.3234(7) 0.7592(3) 0.059(2) Uani 1 1 d D . . . .
C29 C 0.6588(7) 0.6447(8) 0.2815(3) 0.069(3) Uani 1 1 d . . . . .
H29 H 0.674373 0.613317 0.312808 0.082 Uiso 1 1 calc R U . . .
C30 C 0.5633(7) 0.7311(8) 0.2808(4) 0.080(4) Uani 1 1 d . . . . .
H30 H 0.512794 0.757063 0.311494 0.096 Uiso 1 1 calc R U . . .
C67A C -0.2877(9) 0.9713(16) -0.0416(4) 0.128(18) Uani 0.5 1 d DG . P D 1
H67A H -0.233877 0.940542 -0.070755 0.153 Uiso 0.5 1 calc R U P D 1
C68A C -0.3879(11) 0.9904(17) -0.0422(4) 0.17(3) Uani 0.5 1 d DG . P D 1
H68A H -0.402463 0.972605 -0.071767 0.208 Uiso 0.5 1 calc R U P D 1
C71A C -0.4667(8) 1.0354(13) 0.0004(4) 0.049(4) Uani 0.5 1 d DG . P D 1
C70A C -0.4453(8) 1.0615(15) 0.0437(4) 0.142(16) Uani 0.5 1 d DG . P D 1
H70A H -0.499165 1.092265 0.072857 0.171 Uiso 0.5 1 calc R U P D 1
C69A C -0.3452(9) 1.0424(15) 0.0443(4) 0.097(10) Uani 0.5 1 d DG . P D 1
H69A H -0.330580 1.060204 0.073870 0.116 Uiso 0.5 1 calc R U P D 1
C66A C -0.2664(7) 0.9974(11) 0.0017(4) 0.037(4) Uani 0.5 1 d DG . P D 1
C28 C 0.6190(7) 0.7447(8) 0.1938(4) 0.070(3) Uani 1 1 d . . . . .
H28 H 0.608264 0.782935 0.163969 0.084 Uiso 1 1 calc R U . . .
C27 C 0.7131(7) 0.6555(8) 0.1933(3) 0.069(3) Uani 1 1 d . . . . .
H27 H 0.764114 0.630549 0.162798 0.083 Uiso 1 1 calc R U . . .
N2 N 0.9523(9) 0.3371(10) 0.5493(3) 0.108(4) Uani 1 1 d D U . . .
H2 H 1.009268 0.330972 0.529362 0.129 Uiso 0.5 1 calc R U P E 2
H2A H 1.000790 0.344964 0.528489 0.129 Uiso 0.5 1 calc R U P F 1
C33 C 0.3996(7) 0.9009(9) 0.1905(4) 0.083(4) Uani 1 1 d . . . . .
H33 H 0.442343 0.862709 0.159755 0.099 Uiso 1 1 calc R U . . .
C50A C 0.2651(14) 0.335(2) 0.2718(5) 0.085(10) Uani 0.67 1 d D . P G 1
H50A H 0.224059 0.329628 0.302249 0.102 Uiso 0.67 1 calc R U P G 1
C12A C 0.9810(14) 0.3242(11) 0.7026(3) 0.058(6) Uani 0.5 1 d DG U P H 1
C9A C 1.0102(14) 0.2348(9) 0.6757(5) 0.083(6) Uani 0.5 1 d DG U P H 1
H9A H 1.036501 0.171287 0.691983 0.100 Uiso 0.5 1 calc R U P H 1
C8A C 1.0010(14) 0.2382(10) 0.6250(4) 0.093(7) Uani 0.5 1 d DG U P H 1
H8A H 1.020961 0.177027 0.606644 0.112 Uiso 0.5 1 calc R U P H 1
C7A C 0.9625(14) 0.3311(12) 0.6012(3) 0.074(7) Uani 0.5 1 d DG U P H 1
C10A C 0.9332(14) 0.4205(10) 0.6282(5) 0.083(6) Uani 0.5 1 d DG U P H 1
H10A H 0.906951 0.484007 0.611899 0.099 Uiso 0.5 1 calc R U P H 1
C11A C 0.9425(15) 0.4171(9) 0.6788(4) 0.110(9) Uani 0.5 1 d DG U P H 1
H11A H 0.922490 0.478270 0.697238 0.132 Uiso 0.5 1 calc R U P H 1
C58 C -0.1023(9) 1.0236(10) 0.2964(3) 0.069(3) Uani 1 1 d . . . . .
C3 C 1.0121(9) 0.3176(11) 0.3883(3) 0.090(4) Uani 1 1 d . . . . .
H3A H 1.076536 0.307380 0.368659 0.108 Uiso 1 1 calc R U . . .
C23 C 0.9715(9) 0.2944(10) 1.0733(3) 0.076(3) Uani 1 1 d . . . . .
H23 H 0.922834 0.275785 1.091577 0.092 Uiso 1 1 calc R U . . .
C45A C 0.5231(8) 0.3334(16) 0.2323(6) 0.068(6) Uani 0.67 1 d DG . P G 1
C44A C 0.5480(8) 0.3500(14) 0.2767(5) 0.099(10) Uani 0.67 1 d DG . P G 1
H44A H 0.497654 0.370737 0.307496 0.119 Uiso 0.67 1 calc R U P G 1
C43A C 0.6467(8) 0.3363(12) 0.2761(4) 0.080(7) Uani 0.67 1 d DG . P G 1
H43A H 0.663704 0.347652 0.306494 0.096 Uiso 0.67 1 calc R U P G 1
C40A C 0.7204(7) 0.3060(12) 0.2311(4) 0.038(3) Uani 0.67 1 d DG . P G 1
C41A C 0.6955(9) 0.2893(15) 0.1866(4) 0.051(6) Uani 0.67 1 d DG . P G 1
H41A H 0.745863 0.268595 0.155862 0.061 Uiso 0.67 1 calc R U P G 1
C42A C 0.5968(10) 0.3030(17) 0.1872(4) 0.061(8) Uani 0.67 1 d DG . P G 1
H42A H 0.579813 0.291679 0.156863 0.073 Uiso 0.67 1 calc R U P G 1
C46A C 0.4129(13) 0.3538(17) 0.2322(7) 0.064(7) Uani 0.67 1 d D . P G 1
C22 C 1.1060(13) 0.3457(16) 1.0191(4) 0.137(8) Uani 1 1 d . . . . .
H22 H 1.152846 0.367272 1.001649 0.164 Uiso 1 1 calc R U . . .
C48A C 0.2715(9) 0.3950(13) 0.1889(5) 0.067(4) Uani 0.67 1 d D . P G 1
H48A H 0.234634 0.428452 0.162381 0.080 Uiso 0.67 1 calc R U P G 1
C49A C 0.3621(14) 0.328(2) 0.2736(6) 0.087(9) Uani 0.67 1 d D . P G 1
H49A H 0.391615 0.305164 0.303260 0.105 Uiso 0.67 1 calc R U P G 1
C4 C 0.9965(10) 0.3243(14) 0.4402(4) 0.109(5) Uani 1 1 d . . . . .
H4 H 1.048857 0.322622 0.455614 0.131 Uiso 1 1 calc R U . . .
C36 C 0.2737(8) 1.0098(10) 0.2765(4) 0.111(6) Uani 1 1 d . . . . .
H36 H 0.231375 1.047136 0.307475 0.133 Uiso 1 1 calc R U . . .
C35 C 0.3706(9) 0.9277(11) 0.2775(4) 0.132(8) Uani 1 1 d . . . . .
H35 H 0.393052 0.909869 0.309078 0.158 Uiso 1 1 calc R U . . .
C1 C 0.8508(8) 0.3331(11) 0.3935(3) 0.088(4) Uani 1 1 d . . . . .
H1 H 0.799272 0.336518 0.376702 0.105 Uiso 1 1 calc R U . . .
O1 O 0.8132(14) 0.331(2) 0.5504(4) 0.267(11) Uani 1 1 d . U . . .
C6 C 0.8894(14) 0.3336(17) 0.5278(4) 0.141(8) Uani 1 1 d . U . . .
C47A C 0.3677(11) 0.3870(15) 0.1906(5) 0.075(5) Uani 0.67 1 d D . P G 1
H47A H 0.402439 0.405220 0.161830 0.090 Uiso 0.67 1 calc R U P G 1
C21 C 1.0969(11) 0.3328(13) 1.0712(3) 0.106(5) Uani 1 1 d . . . . .
H21 H 1.143878 0.338275 1.088090 0.127 Uiso 1 1 calc R U . . .
C5 C 0.9098(10) 0.3331(14) 0.4698(4) 0.114(6) Uani 1 1 d . . . . .
C64A C 0.0001(19) 0.9931(18) 0.4716(4) 0.078(9) Uani 0.5 1 d DG . P I 1
C61A C 0.0256(19) 1.059(2) 0.4415(6) 0.058(6) Uani 0.5 1 d DG . P I 1
H61A H 0.052691 1.094680 0.455225 0.070 Uiso 0.5 1 calc R U P I 1
C60A C 0.0113(17) 1.0713(18) 0.3914(5) 0.045(5) Uani 0.5 1 d DG . P I 1
H60A H 0.028718 1.116039 0.370895 0.054 Uiso 0.5 1 calc R U P I 1
C59A C -0.0284(17) 1.0184(18) 0.3714(4) 0.069(8) Uani 0.5 1 d DG . P I 1
C62A C -0.0538(19) 0.9529(17) 0.4015(5) 0.126(14) Uani 0.5 1 d DG . P I 1
H62A H -0.080974 0.916838 0.387774 0.152 Uiso 0.5 1 calc R U P I 1
C63A C -0.0396(19) 0.9402(16) 0.4516(5) 0.101(10) Uani 0.5 1 d DG . P I 1
H63A H -0.057002 0.895477 0.472104 0.121 Uiso 0.5 1 calc R U P I 1
C2 C 0.8311(10) 0.3367(14) 0.4455(4) 0.116(6) Uani 1 1 d . . . . .
H2B H 0.768582 0.341386 0.464589 0.139 Uiso 1 1 calc R U . . .
N7 N 0.3808(16) 0.6674(15) 0.1664(8) 0.152(6) Uani 0.75 1 d . U P . .
C79 C 0.304(2) 0.7420(18) 0.1475(10) 0.151(7) Uani 0.75 1 d . U P . .
H79 H 0.234651 0.766950 0.165476 0.181 Uiso 0.75 1 calc R U P . .
C80 C 0.324(2) 0.793(2) 0.0952(11) 0.158(8) Uani 0.75 1 d . U P . .
H80 H 0.265205 0.846320 0.083055 0.190 Uiso 0.75 1 calc R U P . .
C81 C 0.424(2) 0.7617(18) 0.0668(9) 0.147(8) Uani 0.75 1 d . U P . .
H81 H 0.434862 0.791648 0.035662 0.176 Uiso 0.75 1 calc R U P . .
C82 C 0.5165(12) 0.6762(9) 0.0887(6) 0.122(6) Uani 0.75 1 d G U P . .
C87 C 0.4926(9) 0.6341(11) 0.1333(5) 0.123(6) Uani 0.75 1 d G U P . .
C86 C 0.5721(12) 0.5531(11) 0.1534(5) 0.120(6) Uani 0.75 1 d G U P . .
H86 H 0.555808 0.524338 0.183880 0.144 Uiso 0.75 1 calc R U P . .
C85 C 0.6756(10) 0.5142(9) 0.1289(6) 0.129(6) Uani 0.75 1 d G U P . .
H85 H 0.729938 0.458821 0.142592 0.155 Uiso 0.75 1 calc R U P . .
C84 C 0.6995(10) 0.5563(12) 0.0842(6) 0.132(6) Uani 0.75 1 d G U P . .
H84 H 0.770172 0.529682 0.067487 0.158 Uiso 0.75 1 calc R U P . .
C83 C 0.6199(14) 0.6373(12) 0.0642(4) 0.132(7) Uani 0.75 1 d G U P . .
H83 H 0.636277 0.666060 0.033669 0.159 Uiso 0.75 1 calc R U P . .
C9B C 0.8970(12) 0.3111(13) 0.6897(4) 0.078(5) Uani 0.5 1 d DG U P H 2
H9B H 0.858200 0.288238 0.713786 0.094 Uiso 0.5 1 calc R U P H 2
C12B C 0.9629(13) 0.3389(13) 0.7053(3) 0.065(6) Uani 0.5 1 d DG U P H 2
C11B C 1.0197(11) 0.3724(12) 0.6701(4) 0.066(4) Uani 0.5 1 d DG U P H 2
H11B H 1.064723 0.391335 0.680726 0.079 Uiso 0.5 1 calc R U P H 2
C10B C 1.0106(12) 0.3781(13) 0.6193(4) 0.077(5) Uani 0.5 1 d DG U P H 2
H10B H 1.049371 0.400945 0.595231 0.092 Uiso 0.5 1 calc R U P H 2
C7B C 0.9447(14) 0.3503(15) 0.6037(3) 0.082(7) Uani 0.5 1 d DG U P H 2
C8B C 0.8879(12) 0.3168(14) 0.6389(5) 0.086(5) Uani 0.5 1 d DG U P H 2
H8B H 0.842848 0.297849 0.628289 0.103 Uiso 0.5 1 calc R U P H 2
C70B C -0.3919(8) 0.9391(12) 0.0451(3) 0.053(4) Uani 0.5 1 d DG . P D 2
H70B H -0.433022 0.933845 0.075670 0.063 Uiso 0.5 1 calc R U P D 2
C69B C -0.2970(8) 0.9329(11) 0.0461(3) 0.049(4) Uani 0.5 1 d DG . P D 2
H69B H -0.273240 0.923503 0.077255 0.058 Uiso 0.5 1 calc R U P D 2
C66B C -0.2368(7) 0.9405(10) 0.0013(4) 0.036(3) Uani 0.5 1 d DG . P D 2
C67B C -0.2715(9) 0.9543(12) -0.0443(3) 0.056(6) Uani 0.5 1 d DG . P D 2
H67B H -0.230404 0.959493 -0.074882 0.067 Uiso 0.5 1 calc R U P D 2
C68B C -0.3664(10) 0.9604(14) -0.0453(3) 0.073(7) Uani 0.5 1 d DG . P D 2
H68B H -0.390185 0.969834 -0.076469 0.088 Uiso 0.5 1 calc R U P D 2
C71B C -0.4266(8) 0.9528(13) -0.0005(4) 0.058(5) Uani 0.5 1 d DG . P D 2
C47B C 0.4221(14) 0.265(2) 0.1906(8) 0.048(6) Uani 0.33 1 d D . P G 2
H47B H 0.479134 0.223761 0.164269 0.057 Uiso 0.33 1 calc R U P G 2
C48B C 0.3230(13) 0.2782(19) 0.1909(8) 0.052(6) Uani 0.33 1 d D . P G 2
H48B H 0.314115 0.241723 0.166345 0.062 Uiso 0.33 1 calc R U P G 2
C50B C 0.255(2) 0.380(3) 0.2661(10) 0.049(8) Uani 0.33 1 d D . P G 2
H50B H 0.202956 0.410108 0.296104 0.059 Uiso 0.33 1 calc R U P G 2
C49B C 0.3526(18) 0.3731(19) 0.2642(10) 0.034(6) Uani 0.33 1 d D . P G 2
H49B H 0.359938 0.411361 0.288407 0.041 Uiso 0.33 1 calc R U P G 2
C46B C 0.4370(17) 0.311(3) 0.2279(10) 0.035(7) Uani 0.33 1 d D . P G 2
C64B C -0.0159(18) 1.0219(19) 0.4728(4) 0.068(7) Uani 0.5 1 d DG . P I 2
C61B C 0.0538(17) 1.036(2) 0.4356(6) 0.076(10) Uani 0.5 1 d DG . P I 2
H61B H 0.110915 1.038169 0.444465 0.092 Uiso 0.5 1 calc R U P I 2
C60B C 0.0399(16) 1.048(2) 0.3855(5) 0.077(10) Uani 0.5 1 d DG . P I 2
H60B H 0.087556 1.057803 0.360040 0.093 Uiso 0.5 1 calc R U P I 2
C59B C -0.0437(15) 1.0452(17) 0.3725(3) 0.061(6) Uani 0.5 1 d DG . P I 2
C62B C -0.1134(13) 1.0308(15) 0.4097(4) 0.076(7) Uani 0.5 1 d DG . P I 2
H62B H -0.170525 1.028938 0.400808 0.092 Uiso 0.5 1 calc R U P I 2
C63B C -0.0995(15) 1.0191(15) 0.4598(3) 0.075(6) Uani 0.5 1 d DG . P I 2
H63B H -0.147169 1.009305 0.485234 0.089 Uiso 0.5 1 calc R U P I 2
C73B C 0.2572(8) 0.7234(10) 0.0022(4) 0.050(7) Uani 0.5 1 d DG . P A 2
C76B C 0.2955(8) 0.6922(9) 0.0470(3) 0.060(5) Uani 0.5 1 d DG . P A 2
H76B H 0.255205 0.729973 0.078103 0.072 Uiso 0.5 1 calc R U P A 2
C48 C 0.3928(8) 0.6056(10) 0.0462(4) 0.064(6) Uani 0.5 1 d G . P A 2
H48 H 0.419008 0.584274 0.076798 0.077 Uiso 0.5 1 calc R U P A 2
C78B C 0.4518(8) 0.5503(10) 0.0007(5) 0.036(4) Uani 0.5 1 d DG . P A 2
C75B C 0.4135(11) 0.5815(12) -0.0441(4) 0.044(6) Uani 0.5 1 d DG . P A 2
H75B H 0.453758 0.543672 -0.075197 0.053 Uiso 0.5 1 calc R U P A 2
C74B C 0.3162(10) 0.6680(12) -0.0433(3) 0.039(5) Uani 0.5 1 d DG . P A 2
H74B H 0.289955 0.689372 -0.073893 0.047 Uiso 0.5 1 calc R U P A 2
C45B C 0.5399(14) 0.302(3) 0.2260(9) 0.061(10) Uani 0.33 1 d DG U P G 2
C44B C 0.5749(14) 0.289(2) 0.2715(8) 0.047(7) Uani 0.33 1 d DG U P G 2
H44B H 0.532955 0.285622 0.302348 0.056 Uiso 0.33 1 calc R U P G 2
C43B C 0.6714(13) 0.2793(18) 0.2720(6) 0.041(6) Uani 0.33 1 d DG U P G 2
H43B H 0.695286 0.270104 0.303165 0.049 Uiso 0.33 1 calc R U P G 2
C40B C 0.7328(13) 0.284(2) 0.2269(7) 0.046(10) Uani 0.33 1 d DG U P G 2
C41B C 0.6978(17) 0.297(3) 0.1814(6) 0.037(9) Uani 0.33 1 d DG U P G 2
H41B H 0.739789 0.300109 0.150556 0.044 Uiso 0.33 1 calc R U P G 2
C42B C 0.6014(17) 0.306(3) 0.1809(7) 0.042(11) Uani 0.33 1 d DG U P G 2
H42B H 0.577457 0.315628 0.149737 0.050 Uiso 0.33 1 calc R U P G 2

loop_
_atom_site_aniso_label
_atom_site_aniso_U_11
_atom_site_aniso_U_22
_atom_site_aniso_U_33
_atom_site_aniso_U_23
_atom_site_aniso_U_13
_atom_site_aniso_U_12
Zn2 0.0193(4) 0.0348(5) 0.0203(4) 0.0011(3) -0.0057(3) -0.0111(3)
Zn1 0.0196(4) 0.0372(5) 0.0201(4) 0.0009(3) -0.0058(3) -0.0119(3)
Zn3 0.0205(4) 0.0334(4) 0.0170(4) 0.0005(3) -0.0050(3) -0.0122(3)
O8 0.029(2) 0.049(3) 0.041(3) -0.004(2) -0.003(2) -0.024(2)
O6 0.030(2) 0.034(3) 0.049(3) 0.004(2) -0.010(2) -0.005(2)
O15 0.035(3) 0.040(3) 0.036(3) 0.006(2) -0.006(2) -0.002(2)
O4 0.031(2) 0.029(2) 0.056(3) -0.002(2) -0.017(2) -0.005(2)
O3 0.033(2) 0.032(3) 0.047(3) 0.007(2) -0.010(2) -0.003(2)
O5 0.036(3) 0.039(3) 0.042(3) 0.003(2) -0.016(2) -0.004(2)
N5 0.029(3) 0.033(3) 0.024(3) 0.002(2) -0.006(2) -0.013(2)
O13 0.042(3) 0.090(4) 0.036(3) 0.006(3) -0.010(2) -0.046(3)
O7 0.034(3) 0.066(4) 0.047(3) -0.001(2) -0.009(2) -0.034(3)
O10 0.032(2) 0.069(4) 0.044(3) 0.003(2) -0.012(2) -0.033(3)
O9 0.035(3) 0.073(4) 0.048(3) 0.003(3) -0.011(2) -0.036(3)
O14 0.047(3) 0.038(3) 0.037(3) 0.003(2) -0.009(2) 0.003(2)
O12 0.062(4) 0.113(5) 0.035(3) 0.010(3) -0.017(3) -0.067(4)
N4 0.032(3) 0.045(3) 0.020(3) 0.003(2) -0.010(2) -0.021(3)
N1 0.041(3) 0.057(4) 0.024(3) 0.000(3) -0.014(2) -0.018(3)
C55 0.040(4) 0.054(4) 0.023(3) -0.002(3) -0.007(3) -0.025(3)
C56 0.063(5) 0.073(6) 0.029(4) 0.009(3) -0.016(3) -0.047(5)
C25 0.027(3) 0.029(3) 0.047(4) 0.005(3) -0.011(3) -0.011(3)
C72 0.043(4) 0.036(4) 0.032(4) 0.003(3) -0.004(3) -0.004(3)
O2 0.188(9) 0.242(12) 0.025(3) 0.030(5) -0.035(4) -0.188(10)
C39 0.029(3) 0.055(4) 0.038(4) 0.007(3) -0.010(3) -0.029(3)
C38 0.030(3) 0.032(3) 0.027(3) -0.001(3) -0.008(3) -0.009(3)
C52 0.033(4) 0.052(4) 0.042(4) 0.002(3) -0.011(3) -0.028(3)
N3 0.091(5) 0.079(5) 0.024(3) 0.015(3) -0.022(3) -0.059(5)
C16 0.099(7) 0.055(5) 0.047(5) 0.017(4) -0.025(5) -0.050(5)
C37 0.032(3) 0.035(4) 0.038(4) -0.002(3) -0.009(3) -0.006(3)
C57 0.059(5) 0.061(5) 0.026(4) 0.005(3) -0.012(3) -0.035(4)
C73A 0.045(11) 0.035(11) 0.039(11) -0.009(8) -0.012(9) -0.020(9)
C76A 0.033(8) 0.035(8) 0.057(10) 0.001(7) -0.005(7) -0.009(6)
C77A 0.046(9) 0.057(10) 0.031(8) 0.007(7) -0.014(7) -0.016(8)
C78A 0.075(17) 0.039(12) 0.054(14) -0.003(10) -0.024(12) -0.004(11)
C75A 0.028(8) 0.060(12) 0.025(8) -0.010(7) 0.006(6) -0.010(8)
C74A 0.066(13) 0.039(10) 0.052(12) 0.016(8) -0.033(10) -0.021(9)
N6 0.104(7) 0.137(8) 0.022(3) 0.009(4) -0.011(4) -0.087(7)
O11 0.140(8) 0.286(14) 0.025(3) 0.014(5) -0.011(4) -0.161(10)
C26 0.035(4) 0.038(4) 0.038(4) 0.000(3) -0.008(3) -0.005(3)
C51B 0.044(4) 0.117(8) 0.045(4) 0.005(4) -0.016(3) -0.061(5)
C20 0.064(5) 0.074(6) 0.021(3) 0.010(3) -0.016(3) -0.043(5)
C17 0.101(7) 0.074(6) 0.039(4) 0.005(4) -0.031(5) -0.058(6)
C65 0.058(5) 0.121(8) 0.030(4) 0.001(4) -0.007(3) -0.071(6)
C15 0.092(7) 0.079(6) 0.027(4) 0.010(4) -0.017(4) -0.060(6)
C18 0.069(5) 0.060(5) 0.016(3) 0.005(3) -0.012(3) -0.035(4)
C34 0.044(5) 0.089(7) 0.047(5) 0.014(5) -0.013(4) -0.005(5)
C53 0.033(4) 0.087(6) 0.026(4) -0.001(4) -0.009(3) -0.030(4)
C14 0.090(7) 0.071(6) 0.030(4) 0.013(4) -0.021(4) -0.057(5)
C31 0.032(4) 0.041(4) 0.047(4) 0.004(3) -0.007(3) -0.003(3)
C54 0.047(5) 0.102(8) 0.033(4) -0.003(4) -0.003(3) -0.041(5)
C32 0.042(4) 0.045(4) 0.035(4) 0.000(3) -0.013(3) 0.004(3)
C24 0.149(10) 0.157(11) 0.020(4) 0.016(5) -0.020(5) -0.133(10)
C19 0.087(7) 0.101(8) 0.027(4) 0.018(4) -0.023(4) -0.068(6)
C13 0.087(7) 0.066(6) 0.025(4) 0.001(4) -0.014(4) -0.038(5)
C29 0.046(5) 0.072(6) 0.040(5) 0.005(4) -0.007(4) 0.005(4)
C30 0.046(5) 0.067(6) 0.054(5) 0.015(5) 0.001(4) 0.021(4)
C67A 0.10(2) 0.33(6) 0.021(10) -0.001(19) -0.004(11) -0.17(3)
C68A 0.11(2) 0.46(8) 0.015(11) -0.01(2) -0.001(12) -0.19(4)
C71A 0.058(10) 0.075(12) 0.037(8) -0.001(8) -0.020(7) -0.047(10)
C70A 0.13(2) 0.36(5) 0.047(12) 0.02(2) -0.023(13) -0.20(3)
C69A 0.080(14) 0.22(3) 0.033(10) -0.026(14) -0.004(9) -0.102(19)
C66A 0.052(9) 0.063(11) 0.023(7) 0.001(7) -0.008(6) -0.047(9)
C28 0.061(6) 0.063(6) 0.046(5) 0.013(4) -0.016(4) -0.001(5)
C27 0.057(5) 0.064(6) 0.040(5) 0.001(4) -0.012(4) 0.005(5)
N2 0.119(8) 0.204(13) 0.018(4) -0.001(5) -0.014(4) -0.092(9)
C33 0.045(5) 0.084(7) 0.048(5) 0.009(5) -0.007(4) 0.019(5)
C50A 0.064(11) 0.19(3) 0.034(7) 0.004(11) -0.007(7) -0.086(16)
C12A 0.086(10) 0.052(9) 0.023(7) -0.002(6) -0.019(7) -0.022(7)
C9A 0.107(10) 0.075(9) 0.061(9) 0.003(7) -0.022(8) -0.038(8)
C8A 0.119(11) 0.085(10) 0.082(10) -0.012(8) -0.027(8) -0.051(8)
C7A 0.090(11) 0.090(11) 0.043(9) -0.006(7) -0.021(7) -0.041(8)
C10A 0.093(10) 0.084(10) 0.054(8) 0.003(7) -0.028(8) -0.026(7)
C11A 0.128(13) 0.099(12) 0.093(12) 0.001(8) -0.032(9) -0.045(9)
C58 0.090(7) 0.120(9) 0.029(4) 0.010(5) -0.013(4) -0.075(7)
C3 0.082(8) 0.182(14) 0.036(5) 0.006(6) -0.015(5) -0.087(9)
C23 0.121(9) 0.142(10) 0.028(4) 0.019(5) -0.023(5) -0.109(9)
C45A 0.044(8) 0.142(18) 0.043(9) 0.006(10) -0.008(6) -0.064(10)
C44A 0.067(11) 0.24(3) 0.031(7) -0.042(12) 0.011(7) -0.110(16)
C43A 0.056(9) 0.16(2) 0.051(8) -0.048(11) 0.015(7) -0.078(12)
C40A 0.033(7) 0.052(7) 0.033(7) -0.001(5) -0.009(5) -0.024(6)
C41A 0.037(10) 0.077(15) 0.048(9) 0.020(10) -0.009(8) -0.037(10)
C42A 0.062(13) 0.11(2) 0.045(10) 0.017(11) -0.023(9) -0.063(15)
C46A 0.040(9) 0.12(2) 0.051(10) 0.001(10) -0.010(8) -0.050(12)
C22 0.187(15) 0.32(2) 0.033(5) 0.030(9) -0.031(7) -0.217(17)
C48A 0.027(6) 0.132(14) 0.051(7) -0.003(8) -0.013(5) -0.044(8)
C49A 0.072(12) 0.21(3) 0.034(8) 0.030(11) -0.027(7) -0.109(17)
C4 0.089(8) 0.229(18) 0.032(5) -0.002(7) -0.014(5) -0.095(11)
C36 0.060(6) 0.112(10) 0.043(5) -0.002(6) -0.015(5) 0.046(6)
C35 0.073(7) 0.144(12) 0.033(5) -0.001(6) -0.007(5) 0.052(8)
C1 0.061(6) 0.167(13) 0.030(5) -0.001(6) -0.003(4) -0.054(7)
O1 0.232(16) 0.57(3) 0.044(6) 0.023(12) -0.012(8) -0.24(2)
C6 0.139(13) 0.28(2) 0.017(5) -0.003(8) -0.004(6) -0.113(15)
C47A 0.071(9) 0.136(15) 0.055(8) 0.020(9) -0.013(7) -0.080(11)
C21 0.141(11) 0.241(17) 0.030(5) 0.025(7) -0.031(6) -0.161(13)
C5 0.081(8) 0.253(19) 0.023(5) 0.000(7) -0.011(5) -0.093(10)
C64A 0.11(2) 0.13(2) 0.026(11) 0.016(11) -0.025(12) -0.087(19)
C61A 0.071(14) 0.082(14) 0.025(8) -0.006(8) -0.009(8) -0.040(12)
C60A 0.052(10) 0.059(11) 0.024(7) -0.006(7) -0.002(6) -0.028(9)
C59A 0.084(16) 0.12(2) 0.036(10) -0.004(9) -0.004(10) -0.079(17)
C62A 0.27(4) 0.20(3) 0.027(9) 0.021(13) -0.046(15) -0.20(3)
C63A 0.20(3) 0.13(2) 0.029(9) 0.021(11) -0.046(14) -0.12(2)
C2 0.073(7) 0.238(19) 0.035(5) -0.006(8) -0.010(5) -0.075(10)
N7 0.116(10) 0.187(17) 0.183(16) 0.017(13) -0.059(9) -0.087(11)
C79 0.116(12) 0.183(19) 0.190(18) 0.028(14) -0.062(12) -0.092(12)
C80 0.144(13) 0.149(19) 0.179(19) 0.013(14) -0.044(13) -0.066(14)
C81 0.153(13) 0.146(17) 0.105(14) -0.011(11) -0.037(11) -0.042(13)
C82 0.154(11) 0.102(12) 0.107(12) -0.009(9) -0.028(9) -0.058(10)
C87 0.131(10) 0.137(14) 0.105(11) 0.002(9) -0.044(9) -0.063(10)
C86 0.128(10) 0.121(14) 0.150(15) 0.022(11) -0.058(10) -0.080(10)
C85 0.134(10) 0.142(15) 0.157(16) 0.028(12) -0.060(11) -0.094(11)
C84 0.161(13) 0.160(16) 0.136(15) 0.030(11) -0.067(11) -0.114(12)
C83 0.151(12) 0.150(17) 0.109(14) 0.016(11) -0.035(10) -0.082(12)
C9B 0.081(9) 0.093(10) 0.070(7) 0.010(7) -0.020(6) -0.050(7)
C12B 0.082(9) 0.064(10) 0.052(9) -0.002(7) -0.009(6) -0.040(8)
C11B 0.080(8) 0.074(9) 0.052(6) 0.000(6) -0.013(6) -0.044(7)
C10B 0.084(9) 0.100(10) 0.049(6) 0.003(7) -0.021(6) -0.045(7)
C7B 0.085(10) 0.101(11) 0.060(9) 0.003(7) -0.023(6) -0.044(8)
C8B 0.091(9) 0.102(10) 0.074(7) 0.001(7) -0.022(6) -0.052(8)
C70B 0.043(8) 0.105(14) 0.032(6) 0.005(8) -0.003(6) -0.054(9)
C69B 0.056(8) 0.090(12) 0.037(7) 0.011(7) -0.019(6) -0.061(9)
C66B 0.039(7) 0.047(9) 0.039(7) 0.005(7) -0.011(5) -0.034(8)
C67B 0.065(11) 0.094(15) 0.053(9) 0.044(11) -0.035(9) -0.067(12)
C68B 0.088(13) 0.16(2) 0.039(9) 0.029(11) -0.028(8) -0.104(16)
C71B 0.057(10) 0.128(17) 0.034(7) 0.000(8) -0.012(6) -0.079(12)
C47B 0.026(8) 0.094(17) 0.034(9) -0.006(9) -0.005(7) -0.038(10)
C48B 0.046(9) 0.095(17) 0.043(10) 0.003(9) -0.025(6) -0.050(10)
C50B 0.039(10) 0.08(2) 0.049(12) -0.001(12) -0.010(9) -0.043(12)
C49B 0.032(10) 0.057(13) 0.028(12) -0.002(9) -0.007(9) -0.031(9)
C46B 0.021(10) 0.057(17) 0.025(10) 0.002(9) -0.008(8) -0.017(9)
C64B 0.105(16) 0.094(17) 0.025(9) -0.005(9) -0.010(8) -0.065(14)
C61B 0.088(18) 0.11(2) 0.037(10) 0.019(12) -0.020(10) -0.054(19)
C60B 0.10(2) 0.10(2) 0.040(10) 0.023(14) -0.022(12) -0.06(2)
C59B 0.090(14) 0.073(13) 0.022(9) 0.023(8) -0.013(8) -0.043(12)
C62B 0.136(17) 0.13(2) 0.011(6) 0.009(9) -0.014(8) -0.101(18)
C63B 0.131(17) 0.123(19) 0.010(6) 0.012(9) -0.014(8) -0.095(17)
C73B 0.038(10) 0.056(14) 0.019(8) 0.000(7) 0.000(6) 0.002(9)
C76B 0.037(8) 0.065(11) 0.028(6) -0.009(7) -0.005(6) 0.012(7)
C48 0.045(8) 0.054(10) 0.033(7) -0.006(7) -0.004(6) 0.020(8)
C78B 0.024(7) 0.033(9) 0.027(7) 0.003(6) 0.001(5) 0.002(7)
C75B 0.037(8) 0.044(9) 0.033(8) -0.004(6) -0.014(6) -0.005(7)
C74B 0.034(7) 0.044(9) 0.018(6) 0.009(6) -0.007(6) -0.003(7)
C45B 0.061(15) 0.15(3) 0.020(10) -0.014(11) 0.000(8) -0.085(19)
C44B 0.031(10) 0.11(2) 0.018(9) -0.011(11) 0.007(7) -0.047(13)
C43B 0.032(10) 0.085(19) 0.021(9) -0.015(10) 0.005(7) -0.043(12)
C40B 0.025(11) 0.10(3) 0.025(10) -0.010(11) 0.005(8) -0.044(14)
C41B 0.026(14) 0.06(2) 0.024(9) -0.027(12) 0.004(9) -0.025(14)
C42B 0.027(14) 0.08(3) 0.021(10) -0.010(13) 0.005(9) -0.033(17)

loop_
_atom_type_symbol
_atom_type_description
_atom_type_scat_dispersion_real
_atom_type_scat_dispersion_imag
_atom_type_scat_source
C C 0.0181 0.0091 'International Tables Vol C Tables 4.2.6.8 and 6.1.1.4'
H H 0.0000 0.0000 'International Tables Vol C Tables 4.2.6.8 and 6.1.1.4'
N N 0.0311 0.0180 'International Tables Vol C Tables 4.2.6.8 and 6.1.1.4'
O O 0.0492 0.0322 'International Tables Vol C Tables 4.2.6.8 and 6.1.1.4'
Zn Zn -1.5491 0.6778 'International Tables Vol C Tables 4.2.6.8 and 6.1.1.4'

loop_
_geom_angle_atom_site_label_1
_geom_angle_atom_site_label_2
_geom_angle_atom_site_label_3
_geom_angle
_geom_angle_site_symmetry_1
_geom_angle_site_symmetry_3
_geom_angle_publ_flag
O8 Zn2 Zn1 80.70(14) . . ?
O8 Zn2 O4 85.1(2) . . ?
O6 Zn2 Zn1 79.55(15) 1_645 . ?
O6 Zn2 O8 92.2(2) 1_645 . ?
O6 Zn2 O4 154.6(2) 1_645 . ?
O6 Zn2 O10 84.5(2) 1_645 1_655 ?
O4 Zn2 Zn1 75.08(15) . . ?
O10 Zn2 Zn1 82.35(15) 1_655 . ?
O10 Zn2 O8 163.0(2) 1_655 . ?
O10 Zn2 O4 90.7(2) 1_655 . ?
N4 Zn2 Zn1 176.95(16) 1_554 . ?
N4 Zn2 O8 98.1(2) 1_554 . ?
N4 Zn2 O6 103.3(2) 1_554 1_645 ?
N4 Zn2 O4 102.1(2) 1_554 . ?
N4 Zn2 O10 98.9(2) 1_554 1_655 ?
O3 Zn1 Zn2 84.77(15) . . ?
O3 Zn1 O5 165.4(2) . 1_645 ?
O5 Zn1 Zn2 80.64(14) 1_645 . ?
O7 Zn1 Zn2 78.69(15) . . ?
O7 Zn1 O3 87.0(2) . . ?
O7 Zn1 O5 89.2(2) . 1_645 ?
O7 Zn1 N1 104.7(2) . . ?
O9 Zn1 Zn2 76.68(15) 1_655 . ?
O9 Zn1 O3 91.4(2) 1_655 . ?
O9 Zn1 O5 86.2(2) 1_655 1_645 ?
O9 Zn1 O7 155.4(2) 1_655 . ?
O9 Zn1 N1 99.9(2) 1_655 . ?
N1 Zn1 Zn2 176.19(18) . . ?
N1 Zn1 O3 97.0(2) . . ?
N1 Zn1 O5 97.6(2) . 1_645 ?
O15 Zn3 Zn3 76.44(14) 2_575 2_575 ?
O15 Zn3 O13 93.8(2) 2_575 2_575 ?
O15 Zn3 O14 158.8(2) 2_575 . ?
O15 Zn3 O12 85.9(3) 2_575 . ?
N5 Zn3 Zn3 173.77(17) . 2_575 ?
N5 Zn3 O15 100.9(2) . 2_575 ?
N5 Zn3 O13 99.3(2) . 2_575 ?
N5 Zn3 O14 100.0(2) . . ?
N5 Zn3 O12 102.3(2) . . ?
O13 Zn3 Zn3 75.41(15) 2_575 2_575 ?
O13 Zn3 O14 85.9(3) 2_575 . ?
O14 Zn3 Zn3 83.00(15) . 2_575 ?
O12 Zn3 Zn3 83.29(16) . 2_575 ?
O12 Zn3 O13 158.1(2) . 2_575 ?
O12 Zn3 O14 86.7(3) . . ?
C39 O8 Zn2 122.8(4) . . ?
C38 O6 Zn2 127.6(4) . 1_465 ?
C72 O15 Zn3 131.3(5) . 2_575 ?
C25 O4 Zn2 133.0(5) . . ?
C25 O3 Zn1 119.6(5) . . ?
C38 O5 Zn1 122.1(4) . 1_465 ?
C55 N5 Zn3 122.2(4) . . ?
C55 N5 C53 117.0(6) . . ?
C53 N5 Zn3 120.7(4) . . ?
C65 O13 Zn3 132.5(5) . 2_575 ?
C39 O7 Zn1 128.1(4) . . ?
C52 O10 Zn2 122.1(5) . 1_455 ?
C52 O9 Zn1 131.0(5) . 1_455 ?
C72 O14 Zn3 120.9(5) . . ?
C65 O12 Zn3 121.5(5) . . ?
C23 N4 Zn2 121.6(5) . 1_556 ?
C23 N4 C21 116.7(7) . . ?
C21 N4 Zn2 121.6(5) . 1_556 ?
C3 N1 Zn1 121.2(6) . . ?
C1 N1 Zn1 120.8(6) . . ?
C1 N1 C3 118.0(7) . . ?
N5 C55 H55 118.2 . . ?
N5 C55 C56 123.6(7) . . ?
C56 C55 H55 118.2 . . ?
C55 C56 H56 120.2 . . ?
C55 C56 C57 119.6(7) . . ?
C57 C56 H56 120.2 . . ?
O4 C25 O3 125.5(6) . . ?
O4 C25 C26 116.3(6) . . ?
O3 C25 C26 118.2(6) . . ?
O15 C72 C73A 116.1(7) . . ?
O15 C72 C73B 117.4(7) . . ?
O14 C72 O15 125.0(7) . . ?
O14 C72 C73A 118.7(7) . . ?
O14 C72 C73B 117.3(7) . . ?
O8 C39 C40A 117.9(7) . . ?
O8 C39 C40B 113.0(9) . . ?
O7 C39 O8 126.3(6) . . ?
O7 C39 C40A 115.6(7) . . ?
O7 C39 C40B 120.4(9) . . ?
O6 C38 O5 125.1(6) . . ?
O6 C38 C37 117.8(6) . . ?
O5 C38 C37 117.0(6) . . ?
O10 C52 O9 126.3(6) . . ?
O10 C52 C51B 118.0(6) . . ?
O9 C52 C51B 115.7(6) . . ?
C18 N3 H3 116.4 . . ?
C19 N3 H3 116.4 . . ?
C19 N3 C18 127.2(7) . . ?
C17 C16 H16 120.0 . . ?
C18 C16 H16 120.0 . . ?
C18 C16 C17 119.9(8) . . ?
C34 C37 C38 121.7(7) . . ?
C36 C37 C38 122.1(7) . . ?
C36 C37 C34 116.0(7) . . ?
C56 C57 C54 117.1(7) . . ?
C56 C57 C58 124.0(7) . . ?
C54 C57 C58 118.7(8) . . ?
C76A C73A C72 120.0(9) . . ?
C76A C73A C74A 120.0 . . ?
C74A C73A C72 119.7(9) . . ?
C73A C76A H76A 120.0 . . ?
C77A C76A C73A 120.0 . . ?
C77A C76A H76A 120.0 . . ?
C76A C77A H77A 120.0 . . ?
C78A C77A C76A 120.0 . . ?
C78A C77A H77A 120.0 . . ?
C77A C78A C78A 125.7(17) . 2_665 ?
C77A C78A C75A 120.0 . . ?
C75A C78A C78A 110.8(18) . 2_665 ?
C78A C75A H75A 120.0 . . ?
C74A C75A C78A 120.0 . . ?
C74A C75A H75A 120.0 . . ?
C73A C74A H74A 120.0 . . ?
C75A C74A C73A 120.0 . . ?
C75A C74A H74A 120.0 . . ?
C58 N6 H6A 116.1 . . ?
C58 N6 H6 114.8 . . ?
C58 N6 C59A 127.8(9) . . ?
C58 N6 C59B 130.4(10) . . ?
C59A N6 H6A 116.1 . . ?
C59B N6 H6 114.8 . . ?
C29 C26 C25 119.5(7) . . ?
C27 C26 C25 121.8(7) . . ?
C27 C26 C29 118.7(7) . . ?
C52 C51B C48B 115.0(9) . . ?
C50A C51B C52 120.8(10) . . ?
C50A C51B C48A 117.9(11) . . ?
C48A C51B C52 118.6(7) . . ?
C50B C51B C52 128.4(14) . . ?
C50B C51B C48B 114.4(16) . . ?
C24 C20 C19 124.5(8) . . ?
C24 C20 C22 117.1(8) . . ?
C22 C20 C19 118.3(8) . . ?
C16 C17 H17 119.5 . . ?
C13 C17 C16 121.1(8) . . ?
C13 C17 H17 119.5 . . ?
O13 C65 C66A 114.2(7) . . ?
O13 C65 C66B 117.7(7) . . ?
O12 C65 O13 125.4(7) . . ?
O12 C65 C66A 117.7(7) . . ?
O12 C65 C66B 116.0(7) . . ?
C14 C15 H15 119.6 . . ?
C14 C15 C13 120.8(8) . . ?
C13 C15 H15 119.6 . . ?
C16 C18 N3 117.3(7) . . ?
C16 C18 C14 119.5(7) . . ?
C14 C18 N3 122.8(7) . . ?
C37 C34 H34 119.2 . . ?
C37 C34 C33 121.6(8) . . ?
C33 C34 H34 119.2 . . ?
N5 C53 H53 119.0 . . ?
N5 C53 C54 121.9(7) . . ?
C54 C53 H53 119.0 . . ?
C15 C14 C18 119.7(8) . . ?
C15 C14 H14 120.2 . . ?
C18 C14 H14 120.2 . . ?
C30 C31 C32 120.9(7) . . ?
C30 C31 C28 117.4(7) . . ?
C28 C31 C32 121.6(7) . . ?
C57 C54 H54 119.7 . . ?
C53 C54 C57 120.6(8) . . ?
C53 C54 H54 119.7 . . ?
C33 C32 C31 120.8(7) . . ?
C35 C32 C31 122.5(7) . . ?
C35 C32 C33 116.7(8) . . ?
C20 C24 H24 119.5 . . ?
C20 C24 C23 121.0(8) . . ?
C23 C24 H24 119.5 . . ?
O2 C19 N3 124.5(7) . . ?
O2 C19 C20 120.5(8) . . ?
N3 C19 C20 115.0(7) . . ?
C17 C13 C15 118.5(7) . . ?
C17 C13 C12A 121.7(9) . . ?
C17 C13 C12B 122.3(9) . . ?
C15 C13 C12A 119.8(9) . . ?
C15 C13 C12B 118.6(9) . . ?
C26 C29 H29 119.7 . . ?
C30 C29 C26 120.6(8) . . ?
C30 C29 H29 119.7 . . ?
C31 C30 C29 120.9(8) . . ?
C31 C30 H30 119.5 . . ?
C29 C30 H30 119.5 . . ?
C68A C67A H67A 120.0 . . ?
C68A C67A C66A 120.0 . . ?
C66A C67A H67A 120.0 . . ?
C67A C68A H68A 120.0 . . ?
C71A C68A C67A 120.0 . . ?
C71A C68A H68A 120.0 . . ?
C68A C71A C71A 100.0(15) . 2_475 ?
C68A C71A C70A 120.0 . . ?
C70A C71A C71A 125.3(16) . 2_475 ?
C71A C70A H70A 120.0 . . ?
C71A C70A C69A 120.0 . . ?
C69A C70A H70A 120.0 . . ?
C70A C69A H69A 120.0 . . ?
C70A C69A C66A 120.0 . . ?
C66A C69A H69A 120.0 . . ?
C67A C66A C65 118.3(7) . . ?
C69A C66A C65 121.4(7) . . ?
C69A C66A C67A 120.0 . . ?
C31 C28 H28 119.0 . . ?
C27 C28 C31 121.9(8) . . ?
C27 C28 H28 119.0 . . ?
C26 C27 C28 119.7(8) . . ?
C26 C27 H27 120.1 . . ?
C28 C27 H27 120.1 . . ?
C7A N2 H2A 113.7 . . ?
C6 N2 H2 115.9 . . ?
C6 N2 H2A 113.7 . . ?
C6 N2 C7A 132.6(13) . . ?
C6 N2 C7B 128.1(12) . . ?
C7B N2 H2 115.9 . . ?
C34 C33 H33 119.5 . . ?
C32 C33 C34 120.9(9) . . ?
C32 C33 H33 119.5 . . ?
C51B C50A H50A 119.1 . . ?
C51B C50A C49A 121.8(13) . . ?
C49A C50A H50A 119.1 . . ?
C9A C12A C13 120.8(9) . . ?
C9A C12A C11A 120.0 . . ?
C11A C12A C13 119.1(9) . . ?
C12A C9A H9A 120.0 . . ?
C12A C9A C8A 120.0 . . ?
C8A C9A H9A 120.0 . . ?
C9A C8A H8A 120.0 . . ?
C7A C8A C9A 120.0 . . ?
C7A C8A H8A 120.0 . . ?
C8A C7A N2 121.4(11) . . ?
C10A C7A N2 118.6(11) . . ?
C10A C7A C8A 120.0 . . ?
C7A C10A H10A 120.0 . . ?
C7A C10A C11A 120.0 . . ?
C11A C10A H10A 120.0 . . ?
C12A C11A H11A 120.0 . . ?
C10A C11A C12A 120.0 . . ?
C10A C11A H11A 120.0 . . ?
N6 C58 C57 116.9(8) . . ?
O11 C58 C57 119.3(8) . . ?
O11 C58 N6 123.6(8) . . ?
N1 C3 H3A 119.4 . . ?
N1 C3 C4 121.2(10) . . ?
C4 C3 H3A 119.4 . . ?
N4 C23 C24 122.5(8) . . ?
N4 C23 H23 118.8 . . ?
C24 C23 H23 118.8 . . ?
C44A C45A C42A 120.0 . . ?
C44A C45A C46A 120.1(11) . . ?
C42A C45A C46A 119.9(11) . . ?
C45A C44A H44A 120.0 . . ?
C43A C44A C45A 120.0 . . ?
C43A C44A H44A 120.0 . . ?
C44A C43A H43A 120.0 . . ?
C40A C43A C44A 120.0 . . ?
C40A C43A H43A 120.0 . . ?
C43A C40A C39 120.5(7) . . ?
C43A C40A C41A 120.0 . . ?
C41A C40A C39 119.5(7) . . ?
C40A C41A H41A 120.0 . . ?
C42A C41A C40A 120.0 . . ?
C42A C41A H41A 120.0 . . ?
C45A C42A H42A 120.0 . . ?
C41A C42A C45A 120.0 . . ?
C41A C42A H42A 120.0 . . ?
C49A C46A C45A 118.8(15) . . ?
C47A C46A C45A 122.2(16) . . ?
C47A C46A C49A 118.7(11) . . ?
C20 C22 H22 120.4 . . ?
C20 C22 C21 119.3(10) . . ?
C21 C22 H22 120.4 . . ?
C51B C48A H48A 121.7 . . ?
C47A C48A C51B 116.6(11) . . ?
C47A C48A H48A 121.7 . . ?
C50A C49A H49A 120.3 . . ?
C46A C49A C50A 119.4(13) . . ?
C46A C49A H49A 120.3 . . ?
C3 C4 H4 119.0 . . ?
C5 C4 C3 122.0(10) . . ?
C5 C4 H4 119.0 . . ?
C37 C36 H36 118.9 . . ?
C37 C36 C35 122.2(9) . . ?
C35 C36 H36 118.9 . . ?
C32 C35 C36 122.4(9) . . ?
C32 C35 H35 118.8 . . ?
C36 C35 H35 118.8 . . ?
N1 C1 H1 118.0 . . ?
N1 C1 C2 124.1(10) . . ?
C2 C1 H1 118.0 . . ?
N2 C6 C5 117.5(14) . . ?
O1 C6 N2 123.1(12) . . ?
O1 C6 C5 119.4(14) . . ?
C46A C47A C48A 121.9(13) . . ?
C46A C47A H47A 119.1 . . ?
C48A C47A H47A 119.1 . . ?
N4 C21 C22 123.0(9) . . ?
N4 C21 H21 118.5 . . ?
C22 C21 H21 118.5 . . ?
C4 C5 C6 125.3(11) . . ?
C4 C5 C2 117.9(9) . . ?
C2 C5 C6 116.7(11) . . ?
C61A C64A C64A 111.5(18) . 2_576 ?
C61A C64A C63A 120.0 . . ?
C63A C64A C64A 127.2(18) . 2_576 ?
C64A C61A H61A 120.0 . . ?
C64A C61A C60A 120.0 . . ?
C60A C61A H61A 120.0 . . ?
C61A C60A H60A 120.0 . . ?
C59A C60A C61A 120.0 . . ?
C59A C60A H60A 120.0 . . ?
C60A C59A N6 115.5(10) . . ?
C60A C59A C62A 120.0 . . ?
C62A C59A N6 124.5(10) . . ?
C59A C62A H62A 120.0 . . ?
C59A C62A C63A 120.0 . . ?
C63A C62A H62A 120.0 . . ?
C64A C63A H63A 120.0 . . ?
C62A C63A C64A 120.0 . . ?
C62A C63A H63A 120.0 . . ?
C1 C2 C5 116.7(11) . . ?
C1 C2 H2B 121.7 . . ?
C5 C2 H2B 121.7 . . ?
C79 N7 C87 114(2) . . ?
N7 C79 H79 118.7 . . ?
N7 C79 C80 123(2) . . ?
C80 C79 H79 118.7 . . ?
C79 C80 H80 118.9 . . ?
C81 C80 C79 122(3) . . ?
C81 C80 H80 118.9 . . ?
C80 C81 H81 121.6 . . ?
C80 C81 C82 117(2) . . ?
C82 C81 H81 121.6 . . ?
C87 C82 C81 117.3(16) . . ?
C87 C82 C83 120.0 . . ?
C83 C82 C81 122.6(16) . . ?
C82 C87 N7 127.4(13) . . ?
C86 C87 N7 112.6(13) . . ?
C86 C87 C82 120.0 . . ?
C87 C86 H86 120.0 . . ?
C87 C86 C85 120.0 . . ?
C85 C86 H86 120.0 . . ?
C86 C85 H85 120.0 . . ?
C84 C85 C86 120.0 . . ?
C84 C85 H85 120.0 . . ?
C85 C84 H84 120.0 . . ?
C83 C84 C85 120.0 . . ?
C83 C84 H84 120.0 . . ?
C82 C83 H83 120.0 . . ?
C84 C83 C82 120.0 . . ?
C84 C83 H83 120.0 . . ?
C12B C9B H9B 120.0 . . ?
C12B C9B C8B 120.0 . . ?
C8B C9B H9B 120.0 . . ?
C9B C12B C13 121.1(9) . . ?
C9B C12B C11B 120.0 . . ?
C11B C12B C13 118.6(9) . . ?
C12B C11B H11B 120.0 . . ?
C10B C11B C12B 120.0 . . ?
C10B C11B H11B 120.0 . . ?
C11B C10B H10B 120.0 . . ?
C11B C10B C7B 120.0 . . ?
C7B C10B H10B 120.0 . . ?
C10B C7B N2 118.6(10) . . ?
C8B C7B N2 120.3(10) . . ?
C8B C7B C10B 120.0 . . ?
C9B C8B H8B 120.0 . . ?
C7B C8B C9B 120.0 . . ?
C7B C8B H8B 120.0 . . ?
C69B C70B H70B 120.0 . . ?
C69B C70B C71B 120.0 . . ?
C71B C70B H70B 120.0 . . ?
C70B C69B H69B 120.0 . . ?
C66B C69B C70B 120.0 . . ?
C66B C69B H69B 120.0 . . ?
C69B C66B C65 120.7(7) . . ?
C69B C66B C67B 120.0 . . ?
C67B C66B C65 117.2(7) . . ?
C66B C67B H67B 120.0 . . ?
C68B C67B C66B 120.0 . . ?
C68B C67B H67B 120.0 . . ?
C67B C68B H68B 120.0 . . ?
C67B C68B C71B 120.0 . . ?
C71B C68B H68B 120.0 . . ?
C68B C71B C70B 120.0 . . ?
C48B C47B H47B 119.8 . . ?
C46B C47B H47B 119.8 . . ?
C46B C47B C48B 120.3(17) . . ?
C51B C48B H48B 120.0 . . ?
C47B C48B C51B 120.1(15) . . ?
C47B C48B H48B 120.0 . . ?
C51B C50B H50B 117.9 . . ?
C51B C50B C49B 124(2) . . ?
C49B C50B H50B 117.9 . . ?
C50B C49B H49B 119.8 . . ?
C46B C49B C50B 120.5(19) . . ?
C46B C49B H49B 119.8 . . ?
C47B C46B C49B 118.6(17) . . ?
C47B C46B C45B 120.3(19) . . ?
C49B C46B C45B 120.9(19) . . ?
C61B C64B C63B 120.0 . . ?
C64B C61B H61B 120.0 . . ?
C60B C61B C64B 120.0 . . ?
C60B C61B H61B 120.0 . . ?
C61B C60B H60B 120.0 . . ?
C61B C60B C59B 120.0 . . ?
C59B C60B H60B 120.0 . . ?
C60B C59B N6 116.8(10) . . ?
C60B C59B C62B 120.0 . . ?
C62B C59B N6 122.3(10) . . ?
C59B C62B H62B 120.0 . . ?
C63B C62B C59B 120.0 . . ?
C63B C62B H62B 120.0 . . ?
C64B C63B H63B 120.0 . . ?
C62B C63B C64B 120.0 . . ?
C62B C63B H63B 120.0 . . ?
C76B C73B C72 121.0(7) . . ?
C76B C73B C74B 120.0 . . ?
C74B C73B C72 118.9(7) . . ?
C73B C76B H76B 120.0 . . ?
C73B C76B C48 120.0 . . ?
C48 C76B H76B 120.0 . . ?
C76B C48 H48 120.0 . . ?
C76B C48 C78B 120.0 . . ?
C78B C48 H48 120.0 . . ?
C48 C78B C78B 121.6(15) . 2_665 ?
C75B C78B C48 120.0 . . ?
C75B C78B C78B 117.8(16) . 2_665 ?
C78B C75B H75B 120.0 . . ?
C78B C75B C74B 120.0 . . ?
C74B C75B H75B 120.0 . . ?
C73B C74B H74B 120.0 . . ?
C75B C74B C73B 120.0 . . ?
C75B C74B H74B 120.0 . . ?
C44B C45B C46B 117.4(18) . . ?
C44B C45B C42B 120.0 . . ?
C42B C45B C46B 122.6(18) . . ?
C45B C44B H44B 120.0 . . ?
C45B C44B C43B 120.0 . . ?
C43B C44B H44B 120.0 . . ?
C44B C43B H43B 120.0 . . ?
C40B C43B C44B 120.0 . . ?
C40B C43B H43B 120.0 . . ?
C43B C40B C39 117.7(11) . . ?
C43B C40B C41B 120.0 . . ?
C41B C40B C39 121.8(12) . . ?
C40B C41B H41B 120.0 . . ?
C40B C41B C42B 120.0 . . ?
C42B C41B H41B 120.0 . . ?
C45B C42B H42B 120.0 . . ?
C41B C42B C45B 120.0 . . ?
C41B C42B H42B 120.0 . . ?

loop_
_geom_bond_atom_site_label_1
_geom_bond_atom_site_label_2
_geom_bond_distance
_geom_bond_site_symmetry_2
_geom_bond_publ_flag
Zn2 Zn1 2.9633(11) . ?
Zn2 O8 2.038(4) . ?
Zn2 O6 2.029(5) 1_645 ?
Zn2 O4 2.043(5) . ?
Zn2 O10 2.033(5) 1_655 ?
Zn2 N4 2.023(5) 1_554 ?
Zn1 O3 2.032(5) . ?
Zn1 O5 2.066(5) 1_645 ?
Zn1 O7 2.018(5) . ?
Zn1 O9 2.017(5) 1_655 ?
Zn1 N1 2.025(6) . ?
Zn3 Zn3 2.9675(15) 2_575 ?
Zn3 O15 2.024(5) 2_575 ?
Zn3 N5 2.020(5) . ?
Zn3 O13 2.033(5) 2_575 ?
Zn3 O14 2.044(5) . ?
Zn3 O12 2.032(5) . ?
O8 C39 1.274(8) . ?
O6 C38 1.270(8) . ?
O15 C72 1.273(9) . ?
O4 C25 1.261(9) . ?
O3 C25 1.281(8) . ?
O5 C38 1.294(8) . ?
N5 C55 1.331(8) . ?
N5 C53 1.361(9) . ?
O13 C65 1.257(9) . ?
O7 C39 1.241(8) . ?
O10 C52 1.253(9) . ?
O9 C52 1.253(9) . ?
O14 C72 1.265(9) . ?
O12 C65 1.248(9) . ?
N4 C23 1.292(10) . ?
N4 C21 1.318(11) . ?
N1 C3 1.341(11) . ?
N1 C1 1.338(12) . ?
C55 H55 0.9500 . ?
C55 C56 1.376(10) . ?
C56 H56 0.9500 . ?
C56 C57 1.374(11) . ?
C25 C26 1.496(9) . ?
C72 C73A 1.487(11) . ?
C72 C73B 1.526(10) . ?
O2 C19 1.206(11) . ?
C39 C40A 1.522(9) . ?
C39 C40B 1.506(12) . ?
C38 C37 1.494(9) . ?
C52 C51B 1.494(9) . ?
N3 H3 0.8800 . ?
N3 C18 1.426(9) . ?
N3 C19 1.367(11) . ?
C16 H16 0.9500 . ?
C16 C17 1.383(11) . ?
C16 C18 1.382(12) . ?
C37 C34 1.369(12) . ?
C37 C36 1.357(11) . ?
C57 C54 1.391(11) . ?
C57 C58 1.504(11) . ?
C73A C76A 1.3900 . ?
C73A C74A 1.3900 . ?
C76A H76A 0.9500 . ?
C76A C77A 1.3900 . ?
C77A H77A 0.9500 . ?
C77A C78A 1.3900 . ?
C78A C78A 1.652(19) 2_665 ?
C78A C75A 1.3900 . ?
C75A H75A 0.9500 . ?
C75A C74A 1.3900 . ?
C74A H74A 0.9500 . ?
N6 H6A 0.8800 . ?
N6 H6 0.8800 . ?
N6 C58 1.303(12) . ?
N6 C59A 1.441(11) . ?
N6 C59B 1.424(11) . ?
O11 C58 1.219(12) . ?
C26 C29 1.388(11) . ?
C26 C27 1.368(11) . ?
C51B C50A 1.292(15) . ?
C51B C48A 1.450(15) . ?
C51B C48B 1.498(19) . ?
C51B C50B 1.284(19) . ?
C20 C24 1.324(12) . ?
C20 C19 1.501(10) . ?
C20 C22 1.353(13) . ?
C17 H17 0.9500 . ?
C17 C13 1.372(13) . ?
C65 C66A 1.571(11) . ?
C65 C66B 1.521(9) . ?
C15 H15 0.9500 . ?
C15 C14 1.378(10) . ?
C15 C13 1.395(12) . ?
C18 C14 1.390(11) . ?
C34 H34 0.9500 . ?
C34 C33 1.384(12) . ?
C53 H53 0.9500 . ?
C53 C54 1.365(11) . ?
C14 H14 0.9500 . ?
C31 C32 1.497(10) . ?
C31 C30 1.373(12) . ?
C31 C28 1.383(12) . ?
C54 H54 0.9500 . ?
C32 C33 1.374(12) . ?
C32 C35 1.341(12) . ?
C24 H24 0.9500 . ?
C24 C23 1.398(11) . ?
C13 C12A 1.524(10) . ?
C13 C12B 1.517(11) . ?
C29 H29 0.9500 . ?
C29 C30 1.380(11) . ?
C30 H30 0.9500 . ?
C67A H67A 0.9500 . ?
C67A C68A 1.3900 . ?
C67A C66A 1.3900 . ?
C68A H68A 0.9500 . ?
C68A C71A 1.3900 . ?
C71A C71A 1.80(2) 2_475 ?
C71A C70A 1.3900 . ?
C70A H70A 0.9500 . ?
C70A C69A 1.3900 . ?
C69A H69A 0.9500 . ?
C69A C66A 1.3900 . ?
C28 H28 0.9500 . ?
C28 C27 1.381(12) . ?
C27 H27 0.9500 . ?
N2 H2 0.8800 . ?
N2 H2A 0.8800 . ?
N2 C7A 1.426(10) . ?
N2 C6 1.225(18) . ?
N2 C7B 1.461(11) . ?
C33 H33 0.9500 . ?
C50A H50A 0.9500 . ?
C50A C49A 1.418(14) . ?
C12A C9A 1.3900 . ?
C12A C11A 1.3900 . ?
C9A H9A 0.9500 . ?
C9A C8A 1.3900 . ?
C8A H8A 0.9500 . ?
C8A C7A 1.3900 . ?
C7A C10A 1.3900 . ?
C10A H10A 0.9500 . ?
C10A C11A 1.3900 . ?
C11A H11A 0.9500 . ?
C3 H3A 0.9500 . ?
C3 C4 1.365(13) . ?
C23 H23 0.9500 . ?
C45A C44A 1.3900 . ?
C45A C42A 1.3900 . ?
C45A C46A 1.530(15) . ?
C44A H44A 0.9500 . ?
C44A C43A 1.3900 . ?
C43A H43A 0.9500 . ?
C43A C40A 1.3900 . ?
C40A C41A 1.3900 . ?
C41A H41A 0.9500 . ?
C41A C42A 1.3900 . ?
C42A H42A 0.9500 . ?
C46A C49A 1.372(19) . ?
C46A C47A 1.362(18) . ?
C22 H22 0.9500 . ?
C22 C21 1.389(13) . ?
C48A H48A 0.9500 . ?
C48A C47A 1.402(15) . ?
C49A H49A 0.9500 . ?
C4 H4 0.9500 . ?
C4 C5 1.335(15) . ?
C36 H36 0.9500 . ?
C36 C35 1.366(12) . ?
C35 H35 0.9500 . ?
C1 H1 0.9500 . ?
C1 C2 1.366(13) . ?
O1 C6 1.21(2) . ?
C6 C5 1.527(13) . ?
C47A H47A 0.9500 . ?
C21 H21 0.9500 . ?
C5 C2 1.437(15) . ?
C64A C64A 1.551(19) 2_576 ?
C64A C61A 1.3900 . ?
C64A C63A 1.3900 . ?
C61A H61A 0.9500 . ?
C61A C60A 1.3900 . ?
C60A H60A 0.9500 . ?
C60A C59A 1.3900 . ?
C59A C62A 1.3900 . ?
C62A H62A 0.9500 . ?
C62A C63A 1.3900 . ?
C63A H63A 0.9500 . ?
C2 H2B 0.9500 . ?
N7 C79 1.31(3) . ?
N7 C87 1.58(2) . ?
C79 H79 0.9500 . ?
C79 C80 1.61(4) . ?
C80 H80 0.9500 . ?
C80 C81 1.40(3) . ?
C81 H81 0.9500 . ?
C81 C82 1.54(3) . ?
C82 C87 1.3900 . ?
C82 C83 1.3900 . ?
C87 C86 1.3900 . ?
C86 H86 0.9500 . ?
C86 C85 1.3900 . ?
C85 H85 0.9500 . ?
C85 C84 1.3900 . ?
C84 H84 0.9500 . ?
C84 C83 1.3900 . ?
C83 H83 0.9500 . ?
C9B H9B 0.9500 . ?
C9B C12B 1.3900 . ?
C9B C8B 1.3900 . ?
C12B C11B 1.3900 . ?
C11B H11B 0.9500 . ?
C11B C10B 1.3900 . ?
C10B H10B 0.9500 . ?
C10B C7B 1.3900 . ?
C7B C8B 1.3900 . ?
C8B H8B 0.9500 . ?
C70B H70B 0.9500 . ?
C70B C69B 1.3900 . ?
C70B C71B 1.3900 . ?
C69B H69B 0.9500 . ?
C69B C66B 1.3900 . ?
C66B C67B 1.3900 . ?
C67B H67B 0.9500 . ?
C67B C68B 1.3900 . ?
C68B H68B 0.9500 . ?
C68B C71B 1.3900 . ?
C71B C71B 1.94(2) 2_475 ?
C47B H47B 0.9500 . ?
C47B C48B 1.402(18) . ?
C47B C46B 1.37(2) . ?
C48B H48B 0.9500 . ?
C50B H50B 0.9500 . ?
C50B C49B 1.414(18) . ?
C49B H49B 0.9500 . ?
C49B C46B 1.37(2) . ?
C46B C45B 1.48(2) . ?
C64B C64B 1.63(2) 2_576 ?
C64B C61B 1.3900 . ?
C64B C63B 1.3900 . ?
C61B H61B 0.9500 . ?
C61B C60B 1.3900 . ?
C60B H60B 0.9500 . ?
C60B C59B 1.3900 . ?
C59B C62B 1.3900 . ?
C62B H62B 0.9500 . ?
C62B C63B 1.3900 . ?
C63B H63B 0.9500 . ?
C73B C76B 1.3900 . ?
C73B C74B 1.3900 . ?
C76B H76B 0.9500 . ?
C76B C48 1.3900 . ?
C48 H48 0.9500 . ?
C48 C78B 1.3900 . ?
C78B C78B 1.482(15) 2_665 ?
C78B C75B 1.3900 . ?
C75B H75B 0.9500 . ?
C75B C74B 1.3900 . ?
C74B H74B 0.9500 . ?
C45B C44B 1.3900 . ?
C45B C42B 1.3900 . ?
C44B H44B 0.9500 . ?
C44B C43B 1.3900 . ?
C43B H43B 0.9500 . ?
C43B C40B 1.3900 . ?
C40B C41B 1.3900 . ?
C41B H41B 0.9500 . ?
C41B C42B 1.3900 . ?
C42B H42B 0.9500 . ?

loop_
_geom_torsion_atom_site_label_1
_geom_torsion_atom_site_label_2
_geom_torsion_atom_site_label_3
_geom_torsion_atom_site_label_4
_geom_torsion
_geom_torsion_site_symmetry_1
_geom_torsion_site_symmetry_2
_geom_torsion_site_symmetry_3
_geom_torsion_site_symmetry_4
_geom_torsion_publ_flag
Zn2 O8 C39 O7 -24.6(11) . . . . ?
Zn2 O8 C39 C40A 149.9(8) . . . . ?
Zn2 O8 C39 C40B 161.6(13) . . . . ?
Zn2 O6 C38 O5 18.6(11) 1_465 . . . ?
Zn2 O6 C38 C37 -160.8(5) 1_465 . . . ?
Zn2 O4 C25 O3 12.3(11) . . . . ?
Zn2 O4 C25 C26 -166.0(5) . . . . ?
Zn2 O10 C52 O9 -16.6(11) 1_455 . . . ?
Zn2 O10 C52 C51B 160.4(6) 1_455 . . . ?
Zn2 N4 C23 C24 176.1(10) 1_556 . . . ?
Zn2 N4 C21 C22 -172.1(14) 1_556 . . . ?
Zn1 O3 C25 O4 -18.6(10) . . . . ?
Zn1 O3 C25 C26 159.6(5) . . . . ?
Zn1 O5 C38 O6 -29.3(10) 1_465 . . . ?
Zn1 O5 C38 C37 150.1(5) 1_465 . . . ?
Zn1 O7 C39 O8 18.3(12) . . . . ?
Zn1 O7 C39 C40A -156.4(8) . . . . ?
Zn1 O7 C39 C40B -168.3(14) . . . . ?
Zn1 O9 C52 O10 9.3(13) 1_455 . . . ?
Zn1 O9 C52 C51B -167.7(6) 1_455 . . . ?
Zn1 N1 C3 C4 177.2(12) . . . . ?
Zn1 N1 C1 C2 -179.5(13) . . . . ?
Zn3 O15 C72 O14 17.2(14) 2_575 . . . ?
Zn3 O15 C72 C73A -167.8(8) 2_575 . . . ?
Zn3 O15 C72 C73B -157.0(9) 2_575 . . . ?
Zn3 N5 C55 C56 -176.2(6) . . . . ?
Zn3 N5 C53 C54 174.4(8) . . . . ?
Zn3 O13 C65 O12 -10.9(17) 2_575 . . . ?
Zn3 O13 C65 C66A 149.9(7) 2_575 . . . ?
Zn3 O13 C65 C66B -179.5(7) 2_575 . . . ?
Zn3 O14 C72 O15 -23.5(12) . . . . ?
Zn3 O14 C72 C73A 161.6(8) . . . . ?
Zn3 O14 C72 C73B 150.7(9) . . . . ?
Zn3 O12 C65 O13 17.6(15) . . . . ?
Zn3 O12 C65 C66A -142.5(8) . . . . ?
Zn3 O12 C65 C66B -173.6(7) . . . . ?
O8 C39 C40A C43A -170.2(8) . . . . ?
O8 C39 C40A C41A 12.3(13) . . . . ?
O8 C39 C40B C43B 169.0(12) . . . . ?
O8 C39 C40B C41B -18.6(19) . . . . ?
O6 C38 C37 C34 -12.0(12) . . . . ?
O6 C38 C37 C36 162.6(11) . . . . ?
O15 C72 C73A C76A -159.7(9) . . . . ?
O15 C72 C73A C74A 26.2(13) . . . . ?
O15 C72 C73B C76B 162.3(9) . . . . ?
O15 C72 C73B C74B -20.3(15) . . . . ?
O4 C25 C26 C29 163.4(8) . . . . ?
O4 C25 C26 C27 -18.1(12) . . . . ?
O3 C25 C26 C29 -15.1(12) . . . . ?
O3 C25 C26 C27 163.5(9) . . . . ?
O5 C38 C37 C34 168.6(9) . . . . ?
O5 C38 C37 C36 -16.9(14) . . . . ?
N5 C55 C56 C57 -0.3(13) . . . . ?
N5 C53 C54 C57 3.9(16) . . . . ?
O13 C65 C66A C67A 38.5(14) . . . . ?
O13 C65 C66A C69A -148.2(11) . . . . ?
O13 C65 C66B C69B -179.5(9) . . . . ?
O13 C65 C66B C67B -16.2(14) . . . . ?
O7 C39 C40A C43A 4.9(14) . . . . ?
O7 C39 C40A C41A -172.5(9) . . . . ?
O7 C39 C40B C43B -5(2) . . . . ?
O7 C39 C40B C41B 167.2(13) . . . . ?
O10 C52 C51B C50A -172.0(16) . . . . ?
O10 C52 C51B C48A 27.3(14) . . . . ?
O10 C52 C51B C48B -43.8(15) . . . . ?
O10 C52 C51B C50B 154(2) . . . . ?
O9 C52 C51B C50A 5.2(19) . . . . ?
O9 C52 C51B C48A -155.5(10) . . . . ?
O9 C52 C51B C48B 133.5(13) . . . . ?
O9 C52 C51B C50B -28(3) . . . . ?
O14 C72 C73A C76A 15.6(15) . . . . ?
O14 C72 C73A C74A -158.4(9) . . . . ?
O14 C72 C73B C76B -12.3(16) . . . . ?
O14 C72 C73B C74B 165.0(9) . . . . ?
O12 C65 C66A C67A -159.2(11) . . . . ?
O12 C65 C66A C69A 14.2(16) . . . . ?
O12 C65 C66B C69B 10.8(14) . . . . ?
O12 C65 C66B C67B 174.1(9) . . . . ?
N1 C3 C4 C5 4(3) . . . . ?
N1 C1 C2 C5 1(3) . . . . ?
C55 N5 C53 C54 -3.3(13) . . . . ?
C55 C56 C57 C54 0.8(13) . . . . ?
C55 C56 C57 C58 176.7(9) . . . . ?
C56 C57 C54 C53 -2.6(15) . . . . ?
C56 C57 C58 N6 21.9(16) . . . . ?
C56 C57 C58 O11 -152.8(12) . . . . ?
C25 C26 C29 C30 -174.5(10) . . . . ?
C25 C26 C27 C28 177.8(9) . . . . ?
C72 C73A C76A C77A -174.0(13) . . . . ?
C72 C73A C74A C75A 174.0(13) . . . . ?
C72 C73B C76B C48 177.3(16) . . . . ?
C72 C73B C74B C75B -177.4(15) . . . . ?
C39 C40A C41A C42A 177.5(13) . . . . ?
C39 C40B C41B C42B -172(2) . . . . ?
C38 C37 C34 C33 178.9(11) . . . . ?
C38 C37 C36 C35 -177.4(14) . . . . ?
C52 C51B C50A C49A 176.8(19) . . . . ?
C52 C51B C48A C47A -177.1(13) . . . . ?
C52 C51B C48B C47B -176(2) . . . . ?
C52 C51B C50B C49B 179(2) . . . . ?
N3 C18 C14 C15 -177.5(9) . . . . ?
C16 C17 C13 C15 -5.2(16) . . . . ?
C16 C17 C13 C12A 173.0(12) . . . . ?
C16 C17 C13 C12B -175.9(12) . . . . ?
C16 C18 C14 C15 -4.9(15) . . . . ?
C37 C34 C33 C32 -3(2) . . . . ?
C37 C36 C35 C32 0(3) . . . . ?
C73A C76A C77A C78A 0.0 . . . . ?
C76A C73A C74A C75A 0.0 . . . . ?
C76A C77A C78A C78A 157(3) . . . 2_665 ?
C76A C77A C78A C75A 0.0 . . . . ?
C77A C78A C75A C74A 0.0 . . . . ?
C78A C78A C75A C74A -160(2) 2_665 . . . ?
C78A C75A C74A C73A 0.0 . . . . ?
C74A C73A C76A C77A 0.0 . . . . ?
N6 C59A C62A C63A -178(2) . . . . ?
N6 C59B C62B C63B 168.5(19) . . . . ?
C26 C29 C30 C31 -2(2) . . . . ?
C51B C50A C49A C46A 11(4) . . . . ?
C51B C48A C47A C46A -10(3) . . . . ?
C51B C50B C49B C46B -15(5) . . . . ?
C20 C24 C23 N4 -1(2) . . . . ?
C20 C22 C21 N4 -7(3) . . . . ?
C17 C16 C18 N3 178.8(9) . . . . ?
C17 C16 C18 C14 5.7(15) . . . . ?
C17 C13 C12A C9A -33.0(18) . . . . ?
C17 C13 C12A C11A 142.5(11) . . . . ?
C17 C13 C12B C9B 17.7(17) . . . . ?
C17 C13 C12B C11B -156.2(10) . . . . ?
C65 C66B C67B C68B -163.5(11) . . . . ?
C15 C13 C12A C9A 145.2(11) . . . . ?
C15 C13 C12A C11A -39.4(16) . . . . ?
C15 C13 C12B C9B -153.0(10) . . . . ?
C15 C13 C12B C11B 33.1(16) . . . . ?
C18 N3 C19 O2 -4.6(19) . . . . ?
C18 N3 C19 C20 173.8(9) . . . . ?
C18 C16 C17 C13 -0.7(17) . . . . ?
C34 C37 C36 C35 -3(2) . . . . ?
C53 N5 C55 C56 1.4(12) . . . . ?
C14 C15 C13 C17 6.0(16) . . . . ?
C14 C15 C13 C12A -172.2(11) . . . . ?
C14 C15 C13 C12B 177.1(11) . . . . ?
C31 C32 C33 C34 -179.9(11) . . . . ?
C31 C32 C35 C36 -178.6(15) . . . . ?
C31 C28 C27 C26 -4.3(18) . . . . ?
C54 C57 C58 N6 -162.3(11) . . . . ?
C54 C57 C58 O11 23.1(17) . . . . ?
C32 C31 C30 C29 177.7(11) . . . . ?
C32 C31 C28 C27 -174.4(10) . . . . ?
C24 C20 C19 O2 158.4(13) . . . . ?
C24 C20 C19 N3 -20.0(16) . . . . ?
C24 C20 C22 C21 2(2) . . . . ?
C19 N3 C18 C16 176.8(10) . . . . ?
C19 N3 C18 C14 -10.3(15) . . . . ?
C19 C20 C24 C23 -175.2(11) . . . . ?
C19 C20 C22 C21 179.1(14) . . . . ?
C13 C15 C14 C18 -1.0(16) . . . . ?
C13 C12A C9A C8A 175.4(15) . . . . ?
C13 C12A C11A C10A -175.5(15) . . . . ?
C13 C12B C11B C10B 173.9(15) . . . . ?
C29 C26 C27 C28 -3.6(16) . . . . ?
C30 C31 C32 C33 -159.5(12) . . . . ?
C30 C31 C32 C35 19.8(19) . . . . ?
C30 C31 C28 C27 8.8(17) . . . . ?
C67A C68A C71A C71A -141.2(18) . . . 2_475 ?
C67A C68A C71A C70A 0.0 . . . . ?
C68A C67A C66A C65 173.4(12) . . . . ?
C68A C67A C66A C69A 0.0 . . . . ?
C68A C71A C70A C69A 0.0 . . . . ?
C71A C71A C70A C69A 131(2) 2_475 . . . ?
C71A C70A C69A C66A 0.0 . . . . ?
C70A C69A C66A C65 -173.2(12) . . . . ?
C70A C69A C66A C67A 0.0 . . . . ?
C66A C67A C68A C71A 0.0 . . . . ?
C28 C31 C32 C33 23.7(16) . . . . ?
C28 C31 C32 C35 -157.0(14) . . . . ?
C28 C31 C30 C29 -5.4(18) . . . . ?
C27 C26 C29 C30 6.8(17) . . . . ?
N2 C7A C10A C11A -179.8(16) . . . . ?
N2 C6 C5 C4 8(3) . . . . ?
N2 C6 C5 C2 -175.5(19) . . . . ?
N2 C7B C8B C9B 167.6(17) . . . . ?
C33 C32 C35 C36 1(3) . . . . ?
C50A C51B C48A C47A 22(2) . . . . ?
C12A C9A C8A C7A 0.0 . . . . ?
C9A C12A C11A C10A 0.0 . . . . ?
C9A C8A C7A N2 179.8(16) . . . . ?
C9A C8A C7A C10A 0.0 . . . . ?
C8A C7A C10A C11A 0.0 . . . . ?
C7A N2 C6 O1 6(4) . . . . ?
C7A N2 C6 C5 -174.5(16) . . . . ?
C7A C10A C11A C12A 0.0 . . . . ?
C11A C12A C9A C8A 0.0 . . . . ?
C58 C57 C54 C53 -178.7(10) . . . . ?
C58 N6 C59A C60A -160.0(14) . . . . ?
C58 N6 C59A C62A 18(2) . . . . ?
C58 N6 C59B C60B 170.8(14) . . . . ?
C58 N6 C59B C62B 2(3) . . . . ?
C3 N1 C1 C2 2(2) . . . . ?
C3 C4 C5 C6 175.5(18) . . . . ?
C3 C4 C5 C2 -1(3) . . . . ?
C23 N4 C21 C22 8(2) . . . . ?
C45A C44A C43A C40A 0.0 . . . . ?
C45A C46A C49A C50A -173(2) . . . . ?
C45A C46A C47A C48A 173.0(18) . . . . ?
C44A C45A C42A C41A 0.0 . . . . ?
C44A C45A C46A C49A -39(3) . . . . ?
C44A C45A C46A C47A 147.7(18) . . . . ?
C44A C43A C40A C39 -177.5(13) . . . . ?
C44A C43A C40A C41A 0.0 . . . . ?
C43A C40A C41A C42A 0.0 . . . . ?
C40A C41A C42A C45A 0.0 . . . . ?
C42A C45A C44A C43A 0.0 . . . . ?
C42A C45A C46A C49A 144.1(19) . . . . ?
C42A C45A C46A C47A -29(3) . . . . ?
C46A C45A C44A C43A -176.8(18) . . . . ?
C46A C45A C42A C41A 176.8(18) . . . . ?
C22 C20 C24 C23 2(2) . . . . ?
C22 C20 C19 O2 -18.5(19) . . . . ?
C22 C20 C19 N3 163.1(13) . . . . ?
C48A C51B C50A C49A -22(3) . . . . ?
C49A C46A C47A C48A 0(3) . . . . ?
C4 C5 C2 C1 -1(3) . . . . ?
C36 C37 C34 C33 4.0(18) . . . . ?
C35 C32 C33 C34 1(2) . . . . ?
C1 N1 C3 C4 -4(2) . . . . ?
O1 C6 C5 C4 -172(2) . . . . ?
O1 C6 C5 C2 4(3) . . . . ?
C6 N2 C7A C8A 76(2) . . . . ?
C6 N2 C7A C10A -105(2) . . . . ?
C6 N2 C7B C10B -163.9(18) . . . . ?
C6 N2 C7B C8B 28(3) . . . . ?
C6 C5 C2 C1 -178.1(16) . . . . ?
C47A C46A C49A C50A 1(4) . . . . ?
C21 N4 C23 C24 -3.9(18) . . . . ?
C64A C64A C61A C60A -168(3) 2_576 . . . ?
C64A C64A C63A C62A 166(3) 2_576 . . . ?
C64A C61A C60A C59A 0.0 . . . . ?
C61A C64A C63A C62A 0.0 . . . . ?
C61A C60A C59A N6 178.3(19) . . . . ?
C61A C60A C59A C62A 0.0 . . . . ?
C60A C59A C62A C63A 0.0 . . . . ?
C59A N6 C58 C57 -163.4(15) . . . . ?
C59A N6 C58 O11 11(2) . . . . ?
C59A C62A C63A C64A 0.0 . . . . ?
C63A C64A C61A C60A 0.0 . . . . ?
N7 C79 C80 C81 -1(2) . . . . ?
N7 C87 C86 C85 179.9(9) . . . . ?
C79 N7 C87 C82 1.4(10) . . . . ?
C79 N7 C87 C86 -178.4(5) . . . . ?
C79 C80 C81 C82 -1(2) . . . . ?
C80 C81 C82 C87 2.9(16) . . . . ?
C80 C81 C82 C83 179.3(12) . . . . ?
C81 C82 C87 N7 -3.3(12) . . . . ?
C81 C82 C87 C86 176.6(10) . . . . ?
C81 C82 C83 C84 -176.4(11) . . . . ?
C82 C87 C86 C85 0.0 . . . . ?
C87 N7 C79 C80 0.8(11) . . . . ?
C87 C82 C83 C84 0.0 . . . . ?
C87 C86 C85 C84 0.0 . . . . ?
C86 C85 C84 C83 0.0 . . . . ?
C85 C84 C83 C82 0.0 . . . . ?
C83 C82 C87 N7 -179.9(11) . . . . ?
C83 C82 C87 C86 0.0 . . . . ?
C9B C12B C11B C10B 0.0 . . . . ?
C12B C9B C8B C7B 0.0 . . . . ?
C12B C11B C10B C7B 0.0 . . . . ?
C11B C10B C7B N2 -167.8(16) . . . . ?
C11B C10B C7B C8B 0.0 . . . . ?
C10B C7B C8B C9B 0.0 . . . . ?
C7B N2 C6 O1 -7(4) . . . . ?
C7B N2 C6 C5 172.3(16) . . . . ?
C8B C9B C12B C13 -173.8(15) . . . . ?
C8B C9B C12B C11B 0.0 . . . . ?
C70B C69B C66B C65 162.9(12) . . . . ?
C70B C69B C66B C67B 0.0 . . . . ?
C69B C70B C71B C68B 0.0 . . . . ?
C69B C70B C71B C71B -138.6(19) . . . 2_475 ?
C69B C66B C67B C68B 0.0 . . . . ?
C66B C67B C68B C71B 0.0 . . . . ?
C67B C68B C71B C70B 0.0 . . . . ?
C67B C68B C71B C71B 141.3(19) . . . 2_475 ?
C71B C70B C69B C66B 0.0 . . . . ?
C47B C46B C45B C44B -140(3) . . . . ?
C47B C46B C45B C42B 40(4) . . . . ?
C48B C51B C50B C49B 17(4) . . . . ?
C48B C47B C46B C49B -2(5) . . . . ?
C48B C47B C46B C45B -176(3) . . . . ?
C50B C51B C48B C47B -12(3) . . . . ?
C50B C49B C46B C47B 7(5) . . . . ?
C50B C49B C46B C45B -179(3) . . . . ?
C49B C46B C45B C44B 46(4) . . . . ?
C49B C46B C45B C42B -134(3) . . . . ?
C46B C47B C48B C51B 5(4) . . . . ?
C46B C45B C44B C43B 180(3) . . . . ?
C46B C45B C42B C41B -180(3) . . . . ?
C64B C64B C61B C60B 163(3) 2_576 . . . ?
C64B C64B C63B C62B -164(3) 2_576 . . . ?
C64B C61B C60B C59B 0.0 . . . . ?
C61B C64B C63B C62B 0.0 . . . . ?
C61B C60B C59B N6 -169.2(18) . . . . ?
C61B C60B C59B C62B 0.0 . . . . ?
C60B C59B C62B C63B 0.0 . . . . ?
C59B N6 C58 C57 178.8(15) . . . . ?
C59B N6 C58 O11 -7(3) . . . . ?
C59B C62B C63B C64B 0.0 . . . . ?
C63B C64B C61B C60B 0.0 . . . . ?
C73B C76B C48 C78B 0.0 . . . . ?
C76B C73B C74B C75B 0.0 . . . . ?
C76B C48 C78B C78B -171(3) . . . 2_665 ?
C76B C48 C78B C75B 0.0 . . . . ?
C48 C78B C75B C74B 0.0 . . . . ?
C78B C78B C75B C74B 171(3) 2_665 . . . ?
C78B C75B C74B C73B 0.0 . . . . ?
C74B C73B C76B C48 0.0 . . . . ?
C45B C44B C43B C40B 0.0 . . . . ?
C44B C45B C42B C41B 0.0 . . . . ?
C44B C43B C40B C39 173(2) . . . . ?
C44B C43B C40B C41B 0.0 . . . . ?
C43B C40B C41B C42B 0.0 . . . . ?
C40B C41B C42B C45B 0.0 . . . . ?
C42B C45B C44B C43B 0.0 . . . . ?

loop_
_smtbx_masks_void_nr
_smtbx_masks_void_average_x
_smtbx_masks_void_average_y
_smtbx_masks_void_average_z
_smtbx_masks_void_volume
_smtbx_masks_void_count_electrons
_smtbx_masks_void_content
1 -0.303 -0.955 0.500 1583.7 352.9 '15 acetonitrile'
2 0.301 0.374 0.061 60.6 22.9 '1 acetonitrile'
3 0.699 0.626 0.939 60.6 22.9 '1 acetonitrile'
